data_4111849
loop_
_publ_author_name
'Alireza Haghiri Ilkhechi'
'Jose M. Mercero'
'I\~naki Silanes'
'Michael Bolte'
'Matthias Scheibitz'
'Hans-Wolfram Lerner'
'Jesus M. Ugalde'
'Matthias Wagner'

_publ_section_title
;
 A Joint Experimental and Theoretical Study of Cation-\p Interactions:
 Multiple-Decker Sandwich Complexes of Ferrocene with Alkali Metal Ions
 (Li+, Na+, K+, Rb+, Cs+)
;
_journal_name_full 'Journal of the American Chemical Society'
_journal_page_first 10656
_journal_page_last 10666
_journal_paper_doi 10.1021/ja051544+
_journal_volume 127
_journal_year 2005
_chemical_formula_sum 'C28 H46 B2 Fe Li2 N4 O4'
_chemical_formula_weight 594.04
_chemical_name_systematic ?
_space_group_IT_number 2
_symmetry_cell_setting triclinic
_symmetry_space_group_name_Hall '-P 1'
_symmetry_space_group_name_H-M 'P -1'
_atom_sites_solution_hydrogens geom
_atom_sites_solution_primary direct
_atom_sites_solution_secondary difmap
_audit_creation_method SHELXL-97
_cell_angle_alpha 84.86(3)
_cell_angle_beta 83.56(3)
_cell_angle_gamma 65.71(3)
_cell_formula_units_Z 6
_cell_length_a 15.721(5)
_cell_length_b 16.515(6)
_cell_length_c 21.159(7)
_cell_measurement_reflns_used 4935
_cell_measurement_temperature 173(2)
_cell_measurement_theta_max 25.0
_cell_measurement_theta_min 3.5
_cell_volume 4970(3)
_computing_cell_refinement 'X-Area (Stoe & Cie, 2001)'
_computing_data_collection 'X-Area (Stoe & Cie, 2001)'
_computing_data_reduction 'X-Area (Stoe & Cie, 2001)'
_computing_molecular_graphics 'XP in SHELXTL-Plus (Sheldrick, 1991)'
_computing_publication_material SHELXL97
_computing_structure_refinement 'SHELXL97 (Sheldrick, 1997) '
_computing_structure_solution 'SHELXS97 (Sheldrick, 1990) '
_diffrn_ambient_temperature 173(2)
_diffrn_measured_fraction_theta_full 0.835
_diffrn_measured_fraction_theta_max 0.820
_diffrn_measurement_device_type 'STOE IPDS II two-circle-diffractometer'
_diffrn_measurement_method \w
_diffrn_radiation_monochromator graphite
_diffrn_radiation_source 'fine-focus sealed tube'
_diffrn_radiation_type MoK\a
_diffrn_radiation_wavelength 0.71073
_diffrn_reflns_av_R_equivalents 0.1466
_diffrn_reflns_av_sigmaI/netI 0.3881
_diffrn_reflns_limit_h_max 19
_diffrn_reflns_limit_h_min -19
_diffrn_reflns_limit_k_max 16
_diffrn_reflns_limit_k_min -20
_diffrn_reflns_limit_l_max 25
_diffrn_reflns_limit_l_min -23
_diffrn_reflns_number 23624
_diffrn_reflns_theta_full 25.00
_diffrn_reflns_theta_max 25.86
_diffrn_reflns_theta_min 3.67
_diffrn_standards_decay_% 0
_diffrn_standards_interval_time 0
_diffrn_standards_number 0
_exptl_absorpt_coefficient_mu 0.491
_exptl_absorpt_correction_T_max 0.9711
_exptl_absorpt_correction_T_min 0.9256
_exptl_absorpt_correction_type multi-scan
_exptl_absorpt_process_details 'MULABS (Spek, 1990; Blessing, 1995)'
_exptl_crystal_colour orange
_exptl_crystal_density_diffrn 1.191
_exptl_crystal_description block
_exptl_crystal_F_000 1896
_exptl_crystal_size_max 0.16
_exptl_crystal_size_mid 0.14
_exptl_crystal_size_min 0.06
_refine_diff_density_max 0.478
_refine_diff_density_min -0.355
_refine_diff_density_rms 0.079
_refine_ls_extinction_method none
_refine_ls_goodness_of_fit_ref 0.840
_refine_ls_hydrogen_treatment mixed
_refine_ls_matrix_type full
_refine_ls_number_parameters 1051
_refine_ls_number_reflns 15786
_refine_ls_number_restraints 504
_refine_ls_restrained_S_all 0.832
_refine_ls_R_factor_all 0.3584
_refine_ls_R_factor_gt 0.1207
_refine_ls_shift/su_max 0.035
_refine_ls_shift/su_mean 0.000
_refine_ls_structure_factor_coef Fsqd
_refine_ls_weighting_details 'calc w=1/[\s^2^(Fo^2^)+(0.1127P)^2^+0.0000P] where P=(Fo^2^+2Fc^2^)/3'
_refine_ls_weighting_scheme calc
_refine_ls_wR_factor_gt 0.2640
_refine_ls_wR_factor_ref 0.3683
_reflns_number_gt 2907
_reflns_number_total 15786
_reflns_threshold_expression I>2\s(I)
_cod_data_source_file ja0515442Bsi20050324_023042.cif
_cod_data_source_block wa316
_cod_database_code 4111849

loop_
_symmetry_equiv_pos_as_xyz
'x, y, z'
'-x, -y, -z'

loop_
_atom_site_label
_atom_site_type_symbol
_atom_site_fract_x
_atom_site_fract_y
_atom_site_fract_z
_atom_site_U_iso_or_equiv
_atom_site_adp_type
_atom_site_occupancy
_atom_site_symmetry_multiplicity
_atom_site_calc_flag
_atom_site_refinement_flags
Fe1 Fe 0.66325(15) 0.67833(19) 0.83640(14) 0.0658(8) Uani 1 1 d .
B1 B 0.8727(13) 0.5172(15) 0.7949(12) 0.076(6) Uiso 1 1 d .
C1A C 0.9370(19) 0.5711(19) 0.785(2) 0.22(2) Uani 1 1 d U
H1A1 H 0.9495 0.5836 0.8266 0.334 Uiso 1 1 calc R
H1A2 H 0.9048 0.6272 0.7610 0.334 Uiso 1 1 calc R
H1A3 H 0.9962 0.5357 0.7613 0.334 Uiso 1 1 calc R
C1B C 0.8487(13) 0.4898(15) 0.7339(10) 0.118(9) Uani 1 1 d U
H1B1 H 0.8106 0.4555 0.7452 0.176 Uiso 1 1 calc R
H1B2 H 0.9067 0.4533 0.7094 0.176 Uiso 1 1 calc R
H1B3 H 0.8136 0.5432 0.7081 0.176 Uiso 1 1 calc R
Li1 Li 0.8108(13) 0.4905(15) 0.9567(12) 0.046(5) Uiso 1 1 d .
C11 C 0.7903(9) 0.5695(11) 0.8534(9) 0.066(5) Uani 1 1 d U
C12 C 0.7714(10) 0.6332(11) 0.8945(10) 0.068(6) Uani 1 1 d U
H12 H 0.8116 0.6625 0.8975 0.081 Uiso 1 1 calc R
C13 C 0.6808(11) 0.6543(13) 0.9358(10) 0.086(6) Uani 1 1 d U
H13 H 0.6531 0.6948 0.9689 0.104 Uiso 1 1 calc R
C14 C 0.6488(10) 0.5952(14) 0.9103(7) 0.067(6) Uani 1 1 d U
H14 H 0.5915 0.5908 0.9253 0.080 Uiso 1 1 calc R
C15 C 0.7061(9) 0.5474(11) 0.8642(9) 0.062(5) Uani 1 1 d U
H15 H 0.6958 0.5057 0.8414 0.074 Uiso 1 1 calc R
N11 N 0.9381(8) 0.4251(8) 0.8349(6) 0.055(3) Uani 1 1 d .
N12 N 0.9171(7) 0.4053(8) 0.8994(6) 0.052(3) Uani 1 1 d .
C17 C 0.9811(10) 0.3236(10) 0.9101(9) 0.071(5) Uani 1 1 d U
H17 H 0.9826 0.2907 0.9494 0.085 Uiso 1 1 calc R
C18 C 1.0505(9) 0.2882(9) 0.8543(8) 0.052(4) Uani 1 1 d U
H18 H 1.1028 0.2328 0.8494 0.063 Uiso 1 1 calc R
C19 C 1.0152(10) 0.3609(15) 0.8119(8) 0.087(7) Uani 1 1 d U
H19 H 1.0439 0.3641 0.7704 0.105 Uiso 1 1 calc R
C101 C 0.904(3) 0.563(4) 1.045(3) 0.34(4) Uani 1 1 d U
H10A H 0.9076 0.6035 1.0093 0.512 Uiso 1 1 calc R
H10B H 0.9676 0.5176 1.0515 0.512 Uiso 1 1 calc R
H10C H 0.8782 0.5959 1.0838 0.512 Uiso 1 1 calc R
O102 O 0.8502(8) 0.5230(8) 1.0326(7) 0.079(4) Uani 1 1 d .
C103 C 0.845(3) 0.455(3) 1.091(2) 0.26(2) Uani 1 1 d U
H10D H 0.9008 0.3979 1.0899 0.314 Uiso 1 1 calc R
H10E H 0.8360 0.4812 1.1329 0.314 Uiso 1 1 calc R
C104 C 0.7731(14) 0.4455(19) 1.0789(9) 0.108(9) Uani 1 1 d U
H10F H 0.7192 0.5017 1.0899 0.129 Uiso 1 1 calc R
H10G H 0.7672 0.3990 1.1098 0.129 Uiso 1 1 calc R
O105 O 0.7592(8) 0.4249(9) 1.0206(7) 0.091(4) Uani 1 1 d .
C106 C 0.7172(17) 0.3731(18) 1.0123(15) 0.137(11) Uani 1 1 d U
H10H H 0.7160 0.3682 0.9667 0.205 Uiso 1 1 calc R
H10I H 0.6530 0.3984 1.0322 0.205 Uiso 1 1 calc R
H10J H 0.7514 0.3139 1.0319 0.205 Uiso 1 1 calc R
B2 B 0.4408(12) 0.8291(14) 0.8684(11) 0.069(5) Uiso 1 1 d .
C2A C 0.460(2) 0.862(2) 0.9374(13) 0.175(14) Uani 1 1 d U
H2A1 H 0.4011 0.8893 0.9635 0.263 Uiso 1 1 calc R
H2A2 H 0.4878 0.9062 0.9274 0.263 Uiso 1 1 calc R
H2A3 H 0.5038 0.8108 0.9610 0.263 Uiso 1 1 calc R
C2B C 0.3915(9) 0.7596(10) 0.8834(12) 0.107(9) Uani 1 1 d U
H2B1 H 0.3340 0.7865 0.9113 0.160 Uiso 1 1 calc R
H2B2 H 0.4345 0.7052 0.9045 0.160 Uiso 1 1 calc R
H2B3 H 0.3762 0.7450 0.8434 0.160 Uiso 1 1 calc R
Li2 Li 0.5120(15) 0.8685(17) 0.7193(14) 0.059(6) Uiso 1 1 d .
C21 C 0.5375(7) 0.7834(8) 0.8223(6) 0.030(3) Uani 1 1 d U
C22 C 0.6227(16) 0.8091(13) 0.8123(14) 0.105(8) Uani 1 1 d U
H22 H 0.6324 0.8511 0.8351 0.126 Uiso 1 1 calc R
C23 C 0.6827(13) 0.7583(18) 0.7629(10) 0.088(7) Uani 1 1 d U
H23 H 0.7404 0.7602 0.7459 0.106 Uiso 1 1 calc R
C24 C 0.6422(13) 0.7038(15) 0.7432(10) 0.093(8) Uani 1 1 d U
H24 H 0.6689 0.6634 0.7100 0.112 Uiso 1 1 calc R
C25 C 0.5637(12) 0.7162(14) 0.7763(10) 0.077(6) Uani 1 1 d U
H25 H 0.5270 0.6841 0.7709 0.092 Uiso 1 1 calc R
N21 N 0.3734(9) 0.9157(8) 0.8322(7) 0.060(4) Uani 1 1 d .
N22 N 0.3958(9) 0.9403(9) 0.7701(7) 0.062(4) Uani 1 1 d .
C27 C 0.3204(12) 1.0173(9) 0.7544(9) 0.068(5) Uani 1 1 d U
H27 H 0.3137 1.0479 0.7139 0.081 Uiso 1 1 calc R
C28 C 0.2611(15) 1.0411(14) 0.8028(11) 0.110(9) Uani 1 1 d U
H28 H 0.2079 1.0961 0.8058 0.132 Uiso 1 1 calc R
C29 C 0.2874(12) 0.9718(14) 0.8521(11) 0.116(9) Uani 1 1 d U
H29 H 0.2515 0.9670 0.8904 0.139 Uiso 1 1 calc R
C201 C 0.5846(15) 1.0168(13) 0.7070(15) 0.124(10) Uani 1 1 d U
H20A H 0.5925 0.9985 0.7521 0.185 Uiso 1 1 calc R
H20B H 0.5315 1.0747 0.7033 0.185 Uiso 1 1 calc R
H20C H 0.6417 1.0214 0.6867 0.185 Uiso 1 1 calc R
O202 O 0.5679(11) 0.9551(11) 0.6776(9) 0.107(5) Uani 1 1 d .
C203 C 0.573(3) 0.948(4) 0.629(2) 0.23(3) Uani 1 1 d U
H20D H 0.6416 0.9171 0.6196 0.282 Uiso 1 1 calc R
H20E H 0.5577 1.0101 0.6122 0.282 Uiso 1 1 calc R
C204 C 0.5424(17) 0.918(2) 0.5892(12) 0.141(12) Uani 1 1 d U
H20F H 0.5924 0.8866 0.5564 0.170 Uiso 1 1 calc R
H20G H 0.4906 0.9667 0.5681 0.170 Uiso 1 1 calc R
O205 O 0.5073(8) 0.8541(12) 0.6299(7) 0.093(5) Uani 1 1 d .
C206 C 0.505(2) 0.781(3) 0.6035(16) 0.22(2) Uani 1 1 d U
H20H H 0.4843 0.7467 0.6365 0.334 Uiso 1 1 calc R
H20I H 0.5684 0.7443 0.5854 0.334 Uiso 1 1 calc R
H20J H 0.4622 0.8018 0.5698 0.334 Uiso 1 1 calc R
Fe2 Fe 0.68113(14) 0.63681(18) 0.32245(11) 0.0633(8) Uani 1 1 d .
B3 B 0.7598(11) 0.7437(13) 0.4164(10) 0.059(4) Uiso 1 1 d .
C3A C 0.6745(14) 0.8360(14) 0.4121(9) 0.103(7) Uani 1 1 d U
H3A1 H 0.6931 0.8827 0.4227 0.154 Uiso 1 1 calc R
H3A2 H 0.6227 0.8353 0.4422 0.154 Uiso 1 1 calc R
H3A3 H 0.6545 0.8478 0.3688 0.154 Uiso 1 1 calc R
C3B C 0.8427(12) 0.7483(17) 0.3694(11) 0.105(7) Uani 1 1 d U
H3B1 H 0.8569 0.7978 0.3799 0.157 Uiso 1 1 calc R
H3B2 H 0.8247 0.7576 0.3256 0.157 Uiso 1 1 calc R
H3B3 H 0.8982 0.6924 0.3734 0.157 Uiso 1 1 calc R
Li3 Li 0.7725(16) 0.5560(19) 0.4901(15) 0.067(7) Uiso 1 1 d .
C31 C 0.7344(8) 0.6639(11) 0.4002(8) 0.058(5) Uani 1 1 d U
C32 C 0.7930(9) 0.5755(11) 0.3740(6) 0.047(4) Uani 1 1 d U
H32 H 0.8567 0.5586 0.3583 0.057 Uiso 1 1 calc R
C33 C 0.7464(13) 0.5196(12) 0.3745(9) 0.078(6) Uani 1 1 d U
H33 H 0.7705 0.4607 0.3603 0.093 Uiso 1 1 calc R
C34 C 0.6583(12) 0.5688(15) 0.4001(9) 0.076(6) Uani 1 1 d U
H34 H 0.6098 0.5480 0.4048 0.092 Uiso 1 1 calc R
C35 C 0.6446(10) 0.6573(12) 0.4198(8) 0.076(6) Uani 1 1 d U
H35 H 0.5900 0.7002 0.4406 0.091 Uiso 1 1 calc R
N31 N 0.7887(7) 0.7265(8) 0.4879(6) 0.053(3) Uani 1 1 d .
N32 N 0.7965(7) 0.6498(8) 0.5243(5) 0.053(3) Uani 1 1 d .
C37 C 0.8171(11) 0.6662(16) 0.5833(9) 0.088(7) Uani 1 1 d U
H37 H 0.8281 0.6252 0.6191 0.106 Uiso 1 1 calc R
C38 C 0.8195(11) 0.7459(16) 0.5835(11) 0.087(6) Uani 1 1 d U
H38 H 0.8278 0.7732 0.6187 0.105 Uiso 1 1 calc R
C39 C 0.8075(12) 0.7804(14) 0.5219(9) 0.076(5) Uani 1 1 d U
H39 H 0.8120 0.8343 0.5060 0.091 Uiso 1 1 calc R
C301 C 0.6232(17) 0.542(2) 0.5996(17) 0.197(18) Uani 1 1 d U
H30A H 0.5899 0.6041 0.5855 0.295 Uiso 1 1 calc R
H30B H 0.6370 0.5386 0.6440 0.295 Uiso 1 1 calc R
H30C H 0.5839 0.5094 0.5962 0.295 Uiso 1 1 calc R
O302 O 0.7066(9) 0.5036(11) 0.5615(7) 0.102(5) Uani 1 1 d .
C303 C 0.7682(18) 0.4095(14) 0.5757(16) 0.136(11) Uani 1 1 d U
H30D H 0.8133 0.4076 0.6054 0.163 Uiso 1 1 calc R
H30E H 0.7293 0.3796 0.5978 0.163 Uiso 1 1 calc R
C304 C 0.820(3) 0.359(2) 0.521(3) 0.32(3) Uani 1 1 d U
H30F H 0.7808 0.3604 0.4871 0.386 Uiso 1 1 calc R
H30G H 0.8642 0.2974 0.5318 0.386 Uiso 1 1 calc R
O305 O 0.8731(8) 0.4332(11) 0.5061(8) 0.103(5) Uani 1 1 d .
C306 C 0.956(4) 0.405(4) 0.520(2) 0.31(3) Uani 1 1 d U
H30H H 0.9789 0.4526 0.5102 0.472 Uiso 1 1 calc R
H30I H 0.9954 0.3539 0.4945 0.472 Uiso 1 1 calc R
H30J H 0.9598 0.3875 0.5652 0.472 Uiso 1 1 calc R
B4 B 0.5321(10) 0.5819(12) 0.2476(9) 0.054(4) Uiso 1 1 d .
C4A C 0.578(2) 0.4771(16) 0.2679(13) 0.163(13) Uani 1 1 d U
H4A1 H 0.6372 0.4482 0.2419 0.244 Uiso 1 1 calc R
H4A2 H 0.5350 0.4502 0.2613 0.244 Uiso 1 1 calc R
H4A3 H 0.5904 0.4695 0.3130 0.244 Uiso 1 1 calc R
C4B C 0.4344(11) 0.6292(18) 0.2899(9) 0.125(10) Uani 1 1 d U
H4B1 H 0.4054 0.6924 0.2767 0.188 Uiso 1 1 calc R
H4B2 H 0.4461 0.6229 0.3349 0.188 Uiso 1 1 calc R
H4B3 H 0.3922 0.6008 0.2836 0.188 Uiso 1 1 calc R
Li4 Li 0.5609(13) 0.7519(15) 0.1612(12) 0.049(5) Uiso 1 1 d .
C41 C 0.6015(9) 0.6363(12) 0.2526(7) 0.049(4) Uani 1 1 d U
C42 C 0.6992(13) 0.605(3) 0.2275(11) 0.149(14) Uani 1 1 d U
H42 H 0.7335 0.5510 0.2072 0.179 Uiso 1 1 calc R
C43 C 0.730(2) 0.659(3) 0.2361(10) 0.125(11) Uani 1 1 d U
H43 H 0.7953 0.6462 0.2281 0.150 Uiso 1 1 calc R
C44 C 0.6629(16) 0.7438(14) 0.2595(9) 0.073(5) Uani 1 1 d U
H44 H 0.6684 0.7976 0.2657 0.088 Uiso 1 1 calc R
C45 C 0.5786(13) 0.7167(14) 0.2707(9) 0.073(5) Uani 1 1 d U
H45 H 0.5182 0.7538 0.2884 0.088 Uiso 1 1 calc R
N41 N 0.5205(10) 0.5882(7) 0.1738(6) 0.063(4) Uani 1 1 d .
N42 N 0.5188(9) 0.6585(8) 0.1346(6) 0.062(3) Uani 1 1 d .
C47 C 0.4964(14) 0.6417(17) 0.0761(9) 0.110(9) Uani 1 1 d U
H47 H 0.4919 0.6806 0.0395 0.132 Uiso 1 1 calc R
C48 C 0.481(2) 0.5652(13) 0.0753(14) 0.146(14) Uani 1 1 d U
H48 H 0.4676 0.5397 0.0415 0.175 Uiso 1 1 calc R
C49 C 0.4930(15) 0.5352(15) 0.1415(12) 0.103(7) Uani 1 1 d U
H49 H 0.4830 0.4851 0.1603 0.124 Uiso 1 1 calc R
C401 C 0.3522(10) 0.8879(16) 0.1677(13) 0.134(10) Uani 1 1 d U
H40A H 0.3413 0.8541 0.2058 0.201 Uiso 1 1 calc R
H40B H 0.3310 0.8715 0.1309 0.201 Uiso 1 1 calc R
H40C H 0.3174 0.9517 0.1738 0.201 Uiso 1 1 calc R
O402 O 0.4556(7) 0.8669(7) 0.1561(6) 0.067(3) Uani 1 1 d .
C403 C 0.4766(13) 0.9198(17) 0.0999(12) 0.111(8) Uani 1 1 d U
H40D H 0.4582 0.9052 0.0607 0.133 Uiso 1 1 calc R
H40E H 0.4413 0.9842 0.1061 0.133 Uiso 1 1 calc R
C404 C 0.5726(19) 0.898(2) 0.0949(13) 0.141(12) Uani 1 1 d U
H40F H 0.5912 0.9218 0.0536 0.169 Uiso 1 1 calc R
H40G H 0.5883 0.9251 0.1293 0.169 Uiso 1 1 calc R
O405 O 0.6204(7) 0.8073(9) 0.0994(8) 0.100(5) Uani 1 1 d .
C406 C 0.7176(13) 0.774(2) 0.0850(14) 0.189(16) Uani 1 1 d U
H40H H 0.7438 0.7085 0.0885 0.283 Uiso 1 1 calc R
H40I H 0.7456 0.7956 0.1149 0.283 Uiso 1 1 calc R
H40J H 0.7313 0.7934 0.0414 0.283 Uiso 1 1 calc R
Fe3 Fe 0.0000 0.0000 0.0000 0.1030(19) Uani 1 2 d S
B5 B 0.0846(12) 0.1033(14) 0.0923(11) 0.066(5) Uiso 1 1 d .
C5A C -0.0102(16) 0.2011(14) 0.0929(14) 0.132(9) Uani 1 1 d U
H5A1 H 0.0081 0.2488 0.1017 0.198 Uiso 1 1 calc R
H5A2 H -0.0575 0.1977 0.1261 0.198 Uiso 1 1 calc R
H5A3 H -0.0361 0.2135 0.0514 0.198 Uiso 1 1 calc R
C5B C 0.1803(16) 0.0944(19) 0.0416(10) 0.121(9) Uani 1 1 d U
H5B1 H 0.1995 0.1421 0.0487 0.182 Uiso 1 1 calc R
H5B2 H 0.1645 0.0994 -0.0025 0.182 Uiso 1 1 calc R
H5B3 H 0.2318 0.0366 0.0496 0.182 Uiso 1 1 calc R
Li5 Li 0.0854(18) -0.077(2) 0.1729(17) 0.076(8) Uiso 1 1 d .
C51 C 0.0558(12) 0.0275(13) 0.0801(9) 0.067(5) Uani 1 1 d U
C52 C 0.1145(14) -0.0566(17) 0.0507(10) 0.088(7) Uani 1 1 d U
H52 H 0.1773 -0.0701 0.0342 0.106 Uiso 1 1 calc R
C53 C 0.0700(16) -0.1187(15) 0.0485(12) 0.095(7) Uani 1 1 d U
H53 H 0.0919 -0.1751 0.0304 0.114 Uiso 1 1 calc R
C54 C -0.0287(15) -0.0602(17) 0.0869(12) 0.106(9) Uani 1 1 d U
H54 H -0.0775 -0.0788 0.1016 0.127 Uiso 1 1 calc R
C55 C -0.0285(14) 0.020(2) 0.0941(11) 0.119(10) Uani 1 1 d U
H55 H -0.0838 0.0684 0.1082 0.143 Uiso 1 1 calc R
N51 N 0.1218(11) 0.0880(10) 0.1624(10) 0.087(5) Uani 1 1 d .
N52 N 0.1234(10) 0.0108(9) 0.1973(7) 0.075(4) Uani 1 1 d .
C57 C 0.1564(14) 0.0190(13) 0.2546(10) 0.084(6) Uani 1 1 d U
H57 H 0.1608 -0.0175 0.2925 0.100 Uiso 1 1 calc R
C58 C 0.1800(16) 0.0870(19) 0.2454(11) 0.118(10) Uani 1 1 d U
H58 H 0.2138 0.0996 0.2749 0.142 Uiso 1 1 calc R
C59 C 0.1538(18) 0.1376(13) 0.1921(12) 0.106(8) Uani 1 1 d U
H59 H 0.1568 0.1930 0.1789 0.128 Uiso 1 1 calc R
C501 C -0.069(3) -0.032(4) 0.277(2) 0.30(3) Uani 1 1 d U
H50A H -0.1005 0.0152 0.2457 0.454 Uiso 1 1 calc R
H50B H -0.0438 -0.0081 0.3078 0.454 Uiso 1 1 calc R
H50C H -0.1138 -0.0538 0.2998 0.454 Uiso 1 1 calc R
O502 O 0.0143(10) -0.1113(9) 0.2422(7) 0.092(4) Uani 1 1 d .
C503 C 0.068(2) -0.188(3) 0.2759(13) 0.186(18) Uani 1 1 d U
H50D H 0.0924 -0.1715 0.3113 0.223 Uiso 1 1 calc R
H50E H 0.0264 -0.2174 0.2949 0.223 Uiso 1 1 calc R
C504 C 0.131(3) -0.2404(18) 0.246(2) 0.22(2) Uani 1 1 d U
H50F H 0.1082 -0.2824 0.2314 0.264 Uiso 1 1 calc R
H50G H 0.1785 -0.2747 0.2766 0.264 Uiso 1 1 calc R
O505 O 0.1855(13) -0.2101(14) 0.1851(9) 0.123(6) Uani 1 1 d .
C506 C 0.2436(12) -0.2697(15) 0.1431(15) 0.138(12) Uani 1 1 d U
H50H H 0.2747 -0.2407 0.1122 0.208 Uiso 1 1 calc R
H50I H 0.2075 -0.2927 0.1207 0.208 Uiso 1 1 calc R
H50J H 0.2908 -0.3190 0.1660 0.208 Uiso 1 1 calc R
Fe4 Fe 1.0000 0.0000 0.5000 0.198(4) Uani 1 2 d S
B6 B 0.7700(11) 0.1278(12) 0.5239(9) 0.056(4) Uiso 1 1 d .
C6A C 0.774(3) 0.144(3) 0.5991(15) 0.24(2) Uani 1 1 d U
H6A1 H 0.7112 0.1609 0.6213 0.366 Uiso 1 1 calc R
H6A2 H 0.7947 0.1921 0.6013 0.366 Uiso 1 1 calc R
H6A3 H 0.8176 0.0895 0.6193 0.366 Uiso 1 1 calc R
C6B C 0.7236(13) 0.0601(13) 0.5101(17) 0.164(14) Uani 1 1 d U
H6B1 H 0.6614 0.0783 0.5331 0.245 Uiso 1 1 calc R
H6B2 H 0.7636 -0.0005 0.5246 0.245 Uiso 1 1 calc R
H6B3 H 0.7178 0.0617 0.4643 0.245 Uiso 1 1 calc R
Li6 Li 0.826(2) 0.199(2) 0.3866(19) 0.088(9) Uiso 1 1 d .
C61 C 0.8707(16) 0.1012(15) 0.4880(10) 0.095(8) Uani 1 1 d U
C62 C 0.931(2) 0.144(3) 0.502(3) 0.26(3) Uani 1 1 d U
H62 H 0.9208 0.1855 0.5328 0.313 Uiso 1 1 calc R
C63 C 1.0122(16) 0.106(2) 0.454(2) 0.20(2) Uani 1 1 d U
H63 H 1.0662 0.1164 0.4579 0.242 Uiso 1 1 calc R
C64 C 1.015(3) 0.053(2) 0.4000(18) 0.23(3) Uani 1 1 d U
H64 H 1.0559 0.0271 0.3638 0.271 Uiso 1 1 calc R
C65 C 0.9097(14) 0.0621(19) 0.4351(14) 0.151(15) Uani 1 1 d U
H65 H 0.8764 0.0367 0.4146 0.182 Uiso 1 1 calc R
N61 N 0.7012(8) 0.2260(11) 0.4968(7) 0.064(4) Uani 1 1 d .
N62 N 0.7185(9) 0.2569(10) 0.4389(6) 0.068(4) Uani 1 1 d .
C67 C 0.6457(13) 0.3339(10) 0.4359(12) 0.093(7) Uani 1 1 d U
H67 H 0.6404 0.3731 0.3994 0.112 Uiso 1 1 calc R
C68 C 0.5694(17) 0.360(2) 0.4914(15) 0.133(10) Uani 1 1 d U
H68 H 0.5111 0.4094 0.4980 0.159 Uiso 1 1 calc R
C69 C 0.6186(19) 0.2818(15) 0.5293(14) 0.111(9) Uani 1 1 d U
H69 H 0.5976 0.2695 0.5715 0.133 Uiso 1 1 calc R
C601 C 0.7249(15) 0.155(2) 0.2948(13) 0.134(11) Uani 1 1 d U
H60A H 0.7231 0.1075 0.3258 0.201 Uiso 1 1 calc R
H60B H 0.7253 0.1370 0.2517 0.201 Uiso 1 1 calc R
H60C H 0.6697 0.2097 0.3034 0.201 Uiso 1 1 calc R
O602 O 0.8100(9) 0.1690(10) 0.2999(8) 0.101(5) Uani 1 1 d .
C603 C 0.8134(16) 0.2355(16) 0.2541(13) 0.121(9) Uani 1 1 d U
H60D H 0.7569 0.2916 0.2599 0.145 Uiso 1 1 calc R
H60E H 0.8178 0.2162 0.2104 0.145 Uiso 1 1 calc R
C604 C 0.9059(12) 0.2488(14) 0.2662(10) 0.084(6) Uani 1 1 d U
H60F H 0.9626 0.1931 0.2594 0.101 Uiso 1 1 calc R
H60G H 0.9128 0.2967 0.2373 0.101 Uiso 1 1 calc R
O605 O 0.8909(7) 0.2737(8) 0.3352(7) 0.085(4) Uani 1 1 d .
C606 C 0.966(3) 0.293(3) 0.3491(16) 0.26(2) Uani 1 1 d U
H60H H 0.9579 0.3069 0.3939 0.394 Uiso 1 1 calc R
H60I H 0.9674 0.3432 0.3219 0.394 Uiso 1 1 calc R
H60J H 1.0248 0.2405 0.3412 0.394 Uiso 1 1 calc R

loop_
_atom_site_aniso_label
_atom_site_aniso_U_11
_atom_site_aniso_U_22
_atom_site_aniso_U_33
_atom_site_aniso_U_23
_atom_site_aniso_U_13
_atom_site_aniso_U_12
Fe1 0.0462(10) 0.0759(17) 0.0685(17) 0.0372(13) -0.0122(10) -0.0242(10)
C1A 0.17(2) 0.13(2) 0.30(5) 0.11(2) 0.11(2) -0.041(17)
C1B 0.114(14) 0.101(17) 0.052(13) -0.001(13) 0.014(10) 0.036(12)
C11 0.056(8) 0.041(9) 0.064(12) 0.031(9) 0.020(7) 0.004(7)
C12 0.053(9) 0.033(9) 0.113(17) 0.013(10) -0.035(9) -0.011(7)
C13 0.059(10) 0.072(13) 0.087(15) 0.021(11) -0.029(9) 0.016(9)
C14 0.045(8) 0.118(16) 0.028(8) 0.028(10) 0.004(6) -0.031(9)
C15 0.057(8) 0.060(10) 0.073(13) 0.023(9) -0.016(8) -0.032(8)
N11 0.064(7) 0.056(8) 0.044(8) 0.015(6) -0.005(5) -0.027(6)
N12 0.059(6) 0.043(7) 0.044(8) 0.009(6) -0.002(5) -0.014(5)
C17 0.072(9) 0.046(9) 0.090(14) 0.039(9) -0.042(9) -0.021(7)
C18 0.051(7) 0.023(7) 0.062(11) -0.024(7) 0.003(6) 0.008(6)
C19 0.050(8) 0.148(19) 0.028(8) -0.009(11) 0.021(6) -0.008(9)
C101 0.29(5) 0.44(8) 0.39(8) -0.11(6) -0.04(4) -0.23(5)
O102 0.122(9) 0.065(7) 0.082(10) -0.020(7) -0.042(7) -0.057(7)
C103 0.32(5) 0.28(5) 0.15(4) 0.17(3) -0.08(3) -0.11(4)
C104 0.092(13) 0.19(3) 0.050(12) 0.063(14) -0.029(10) -0.077(15)
O105 0.098(8) 0.093(10) 0.086(11) 0.041(8) -0.005(7) -0.053(7)
C106 0.156(19) 0.14(2) 0.18(3) -0.04(2) 0.038(18) -0.124(18)
C2A 0.32(3) 0.17(3) 0.078(19) 0.060(18) -0.12(2) -0.12(2)
C2B 0.036(7) 0.044(9) 0.21(3) 0.046(12) 0.025(9) -0.002(6)
C21 0.045(6) 0.034(7) 0.030(7) -0.007(6) -0.004(5) -0.032(5)
C22 0.161(19) 0.053(12) 0.11(2) 0.034(13) -0.032(16) -0.059(13)
C23 0.068(11) 0.119(19) 0.055(13) 0.044(13) -0.004(9) -0.025(12)
C24 0.068(12) 0.080(15) 0.066(14) 0.027(12) 0.008(10) 0.027(10)
C25 0.073(11) 0.091(15) 0.056(12) 0.019(11) -0.020(9) -0.025(10)
N21 0.100(9) 0.024(6) 0.050(9) -0.016(6) -0.021(7) -0.013(6)
N22 0.092(9) 0.063(9) 0.047(9) -0.006(8) -0.006(7) -0.047(7)
C27 0.103(11) 0.020(8) 0.061(12) -0.002(8) -0.035(9) 0.002(7)
C28 0.130(15) 0.068(14) 0.057(14) -0.039(13) -0.014(12) 0.043(12)
C29 0.082(11) 0.089(15) 0.070(15) -0.017(13) 0.019(10) 0.067(11)
C201 0.143(17) 0.053(11) 0.20(3) 0.011(14) 0.001(16) -0.068(13)
O202 0.149(12) 0.099(11) 0.081(12) 0.032(10) 0.016(9) -0.071(10)
C203 0.26(4) 0.43(7) 0.13(3) -0.16(4) 0.05(3) -0.23(4)
C204 0.130(18) 0.16(3) 0.047(14) 0.029(17) 0.001(12) 0.020(17)
O205 0.083(8) 0.138(14) 0.051(9) 0.015(9) -0.008(6) -0.040(8)
C206 0.20(3) 0.27(5) 0.10(3) -0.05(3) -0.08(2) 0.03(3)
Fe2 0.0594(13) 0.113(2) 0.0343(13) 0.0240(14) -0.0153(10) -0.0538(14)
C3A 0.141(15) 0.098(15) 0.050(12) 0.026(12) -0.039(11) -0.027(12)
C3B 0.087(11) 0.15(2) 0.085(16) 0.028(15) -0.014(10) -0.066(12)
C31 0.025(6) 0.078(11) 0.068(11) 0.012(9) -0.007(6) -0.021(7)
C32 0.061(8) 0.071(11) 0.009(6) -0.020(7) -0.006(5) -0.021(8)
C33 0.109(13) 0.063(11) 0.060(12) 0.010(10) -0.056(10) -0.024(10)
C34 0.063(10) 0.123(17) 0.050(11) 0.036(11) -0.021(8) -0.049(11)
C35 0.061(9) 0.059(11) 0.063(12) 0.037(9) 0.036(7) 0.003(7)
N31 0.056(6) 0.039(7) 0.046(8) 0.007(6) -0.004(5) -0.002(5)
N32 0.055(6) 0.068(8) 0.029(6) 0.024(6) -0.014(5) -0.019(6)
C37 0.073(10) 0.117(18) 0.038(10) 0.025(12) -0.011(7) -0.007(11)
C38 0.077(11) 0.092(16) 0.061(14) -0.004(13) 0.000(8) -0.002(10)
C39 0.108(12) 0.078(13) 0.041(11) -0.013(10) -0.025(9) -0.030(10)
C301 0.118(17) 0.21(3) 0.17(3) 0.05(2) 0.095(19) -0.008(18)
O302 0.120(9) 0.144(13) 0.065(9) 0.060(9) -0.025(7) -0.087(9)
C303 0.150(19) 0.040(12) 0.16(3) 0.053(15) 0.000(17) -0.001(12)
C304 0.30(5) 0.08(2) 0.38(7) 0.09(3) 0.03(4) 0.09(3)
O305 0.077(7) 0.107(12) 0.088(12) 0.009(9) -0.030(7) 0.002(7)
C306 0.32(5) 0.34(6) 0.25(5) -0.10(4) -0.20(4) -0.04(4)
C4A 0.31(3) 0.13(2) 0.12(2) 0.095(17) -0.14(2) -0.15(2)
C4B 0.086(11) 0.27(3) 0.078(13) 0.052(16) -0.023(9) -0.135(16)
C41 0.064(8) 0.078(12) 0.021(7) -0.005(8) -0.004(6) -0.043(8)
C42 0.064(11) 0.32(4) 0.052(14) 0.00(2) 0.004(9) -0.076(18)
C43 0.14(2) 0.24(4) 0.034(11) 0.036(17) -0.035(13) -0.12(2)
C44 0.143(16) 0.074(12) 0.041(11) 0.000(10) -0.030(11) -0.078(13)
C45 0.109(13) 0.077(13) 0.035(10) 0.008(10) -0.019(9) -0.039(11)
N41 0.131(10) 0.028(6) 0.038(8) 0.005(6) -0.047(7) -0.030(7)
N42 0.102(9) 0.042(7) 0.034(8) -0.014(7) -0.019(6) -0.016(6)
C47 0.147(17) 0.102(18) 0.023(10) -0.014(12) -0.022(10) 0.014(13)
C48 0.28(3) 0.037(11) 0.13(3) 0.023(13) -0.14(2) -0.057(16)
C49 0.152(17) 0.078(15) 0.077(18) -0.020(14) -0.017(13) -0.038(13)
C401 0.047(9) 0.15(2) 0.17(3) 0.071(18) -0.021(11) -0.024(10)
O402 0.081(6) 0.042(6) 0.083(10) 0.007(6) -0.030(6) -0.026(5)
C403 0.086(13) 0.120(19) 0.084(17) 0.010(15) 0.025(11) -0.009(12)
C404 0.18(2) 0.19(3) 0.10(2) 0.105(19) -0.052(16) -0.14(2)
O405 0.072(7) 0.093(10) 0.119(13) 0.048(9) 0.005(7) -0.032(6)
C406 0.070(12) 0.31(4) 0.13(2) 0.08(2) 0.045(13) -0.054(17)
Fe3 0.109(3) 0.144(4) 0.104(4) 0.092(3) -0.071(3) -0.103(3)
C5A 0.163(19) 0.071(14) 0.13(2) 0.041(15) -0.037(16) -0.013(13)
C5B 0.18(2) 0.20(3) 0.056(13) 0.020(15) -0.005(13) -0.16(2)
C51 0.085(11) 0.069(12) 0.049(10) 0.024(9) -0.014(8) -0.035(9)
C52 0.094(13) 0.120(18) 0.062(13) 0.028(13) -0.033(10) -0.054(13)
C53 0.138(17) 0.083(14) 0.091(18) 0.031(13) -0.038(13) -0.071(13)
C54 0.102(14) 0.137(19) 0.113(18) 0.090(15) -0.043(12) -0.095(14)
C55 0.085(13) 0.21(3) 0.075(15) 0.059(17) -0.045(11) -0.077(16)
N51 0.116(11) 0.049(9) 0.102(16) 0.022(9) -0.025(10) -0.040(8)
N52 0.120(10) 0.052(8) 0.043(9) 0.019(7) 0.001(7) -0.032(8)
C57 0.145(16) 0.048(11) 0.054(13) 0.010(10) -0.014(11) -0.037(11)
C58 0.145(18) 0.12(2) 0.042(13) -0.045(16) -0.015(12) 0.008(16)
C59 0.19(2) 0.048(11) 0.078(17) 0.001(11) -0.071(16) -0.029(13)
C501 0.20(3) 0.47(7) 0.26(5) -0.19(5) 0.17(3) -0.16(4)
O502 0.145(11) 0.086(9) 0.053(9) 0.005(8) 0.008(7) -0.058(8)
C503 0.16(2) 0.37(5) 0.074(17) 0.13(3) -0.057(16) -0.17(3)
C504 0.36(5) 0.058(16) 0.19(4) 0.020(19) 0.11(3) -0.07(2)
O505 0.167(14) 0.156(16) 0.075(12) 0.047(12) -0.044(10) -0.096(13)
C506 0.067(11) 0.104(19) 0.19(3) -0.08(2) -0.034(13) 0.036(11)
Fe4 0.065(2) 0.248(7) 0.251(8) 0.221(6) -0.061(3) -0.069(3)
C6A 0.29(4) 0.21(4) 0.07(2) 0.02(2) -0.06(2) 0.07(3)
C6B 0.097(13) 0.056(12) 0.33(4) 0.048(18) 0.024(18) -0.050(11)
C61 0.143(16) 0.120(17) 0.071(14) 0.067(13) -0.077(13) -0.101(14)
C62 0.19(3) 0.23(3) 0.44(6) 0.26(4) -0.25(4) -0.16(3)
C63 0.060(12) 0.20(3) 0.28(4) 0.21(3) -0.020(18) -0.024(16)
C64 0.25(4) 0.14(3) 0.09(3) 0.00(2) 0.04(2) 0.10(2)
C65 0.078(13) 0.15(2) 0.10(2) 0.079(18) 0.038(12) 0.047(13)
N61 0.058(7) 0.105(12) 0.043(8) -0.017(9) 0.000(6) -0.046(8)
N62 0.106(9) 0.076(10) 0.037(8) 0.020(7) -0.028(7) -0.053(8)
C67 0.101(12) 0.030(9) 0.14(2) 0.041(11) -0.047(13) -0.021(8)
C68 0.125(17) 0.14(2) 0.14(3) 0.027(19) 0.026(16) -0.076(16)
C69 0.17(2) 0.082(15) 0.10(2) 0.013(14) -0.066(18) -0.064(15)
C601 0.122(16) 0.21(3) 0.13(2) -0.02(2) -0.010(14) -0.123(18)
O602 0.120(9) 0.123(12) 0.086(11) 0.031(9) -0.048(8) -0.073(9)
C603 0.149(18) 0.112(17) 0.11(2) 0.070(15) -0.086(16) -0.058(14)
C604 0.103(13) 0.080(13) 0.061(13) 0.017(11) 0.007(9) -0.036(10)
O605 0.086(7) 0.089(9) 0.082(10) 0.035(8) 0.002(6) -0.047(6)
C606 0.40(4) 0.44(5) 0.18(3) 0.19(3) -0.18(3) -0.40(4)

loop_
_atom_type_symbol
_atom_type_description
_atom_type_scat_dispersion_real
_atom_type_scat_dispersion_imag
_atom_type_scat_source
C C 0.0033 0.0016 'International Tables Vol C Tables 4.2.6.8 and 6.1.1.4'
H H 0.0000 0.0000 'International Tables Vol C Tables 4.2.6.8 and 6.1.1.4'
B B 0.0013 0.0007 'International Tables Vol C Tables 4.2.6.8 and 6.1.1.4'
Fe Fe 0.3463 0.8444 'International Tables Vol C Tables 4.2.6.8 and 6.1.1.4'
Li Li -0.0003 0.0001 'International Tables Vol C Tables 4.2.6.8 and 6.1.1.4'
N N 0.0061 0.0033 'International Tables Vol C Tables 4.2.6.8 and 6.1.1.4'
O O 0.0106 0.0060 'International Tables Vol C Tables 4.2.6.8 and 6.1.1.4'

loop_
_geom_angle_atom_site_label_1
_geom_angle_atom_site_label_2
_geom_angle_atom_site_label_3
_geom_angle
_geom_angle_site_symmetry_1
_geom_angle_site_symmetry_3
C25 Fe1 C24 37.8(7) . .
C25 Fe1 C22 70.4(9) . .
C24 Fe1 C22 68.6(11) . .
C25 Fe1 C23 67.5(9) . .
C24 Fe1 C23 40.8(9) . .
C22 Fe1 C23 40.6(9) . .
C25 Fe1 C15 111.9(8) . .
C24 Fe1 C15 113.7(9) . .
C22 Fe1 C15 177.6(10) . .
C23 Fe1 C15 140.8(10) . .
C25 Fe1 C14 114.1(8) . .
C24 Fe1 C14 139.8(11) . .
C22 Fe1 C14 140.8(11) . .
C23 Fe1 C14 177.9(7) . .
C15 Fe1 C14 37.8(7) . .
C25 Fe1 C12 176.4(9) . .
C24 Fe1 C12 139.5(8) . .
C22 Fe1 C12 111.6(8) . .
C23 Fe1 C12 111.9(8) . .
C15 Fe1 C12 66.2(6) . .
C14 Fe1 C12 66.4(7) . .
C25 Fe1 C21 41.7(6) . .
C24 Fe1 C21 68.4(6) . .
C22 Fe1 C21 44.7(7) . .
C23 Fe1 C21 71.1(6) . .
C15 Fe1 C21 136.3(5) . .
C14 Fe1 C21 111.0(5) . .
C12 Fe1 C21 141.8(7) . .
C25 Fe1 C11 138.9(9) . .
C24 Fe1 C11 113.0(7) . .
C22 Fe1 C11 136.4(8) . .
C23 Fe1 C11 110.6(7) . .
C15 Fe1 C11 42.4(6) . .
C14 Fe1 C11 67.3(6) . .
C12 Fe1 C11 37.6(7) . .
C21 Fe1 C11 178.3(6) . .
C25 Fe1 C13 140.5(8) . .
C24 Fe1 C13 178.1(7) . .
C22 Fe1 C13 110.4(10) . .
C23 Fe1 C13 139.4(11) . .
C15 Fe1 C13 67.3(8) . .
C14 Fe1 C13 40.1(7) . .
C12 Fe1 C13 42.2(7) . .
C21 Fe1 C13 109.7(6) . .
C11 Fe1 C13 68.9(7) . .
C1B B1 C1A 116(3) . .
C1B B1 N11 108.0(16) . .
C1A B1 N11 102.7(16) . .
C1B B1 C11 122.7(15) . .
C1A B1 C11 104.3(19) . .
N11 B1 C11 100.4(15) . .
B1 C1A H1A1 109.5 . .
B1 C1A H1A2 109.5 . .
H1A1 C1A H1A2 109.5 . .
B1 C1A H1A3 109.5 . .
H1A1 C1A H1A3 109.5 . .
H1A2 C1A H1A3 109.5 . .
B1 C1B H1B1 109.5 . .
B1 C1B H1B2 109.5 . .
H1B1 C1B H1B2 109.5 . .
B1 C1B H1B3 109.5 . .
H1B1 C1B H1B3 109.5 . .
H1B2 C1B H1B3 109.5 . .
O105 Li1 O102 82.8(11) . .
O105 Li1 N12 110.9(12) . .
O102 Li1 N12 115.0(10) . .
O105 Li1 C11 144.3(11) . .
O102 Li1 C11 126.9(12) . .
N12 Li1 C11 76.8(9) . .
O105 Li1 C12 143.4(12) . .
O102 Li1 C12 98.2(11) . .
N12 Li1 C12 101.9(11) . .
C11 Li1 C12 31.8(6) . .
O105 Li1 C15 109.4(9) . .
O102 Li1 C15 145.7(12) . .
N12 Li1 C15 91.1(10) . .
C11 Li1 C15 34.9(6) . .
C12 Li1 C15 52.7(7) . .
O105 Li1 C14 96.2(9) . .
O102 Li1 C14 120.6(12) . .
N12 Li1 C14 120.3(11) . .
C11 Li1 C14 53.6(6) . .
C12 Li1 C14 51.7(6) . .
C15 Li1 C14 29.3(6) . .
O105 Li1 C13 109.6(10) . .
O102 Li1 C13 93.5(11) . .
N12 Li1 C13 132.6(12) . .
C11 Li1 C13 55.9(8) . .
C12 Li1 C13 33.9(7) . .
C15 Li1 C13 52.4(8) . .
C14 Li1 C13 31.2(6) . .
O105 Li1 C104 29.3(7) . .
O102 Li1 C104 53.6(9) . .
N12 Li1 C104 122.2(12) . .
C11 Li1 C104 160.2(11) . .
C12 Li1 C104 134.1(13) . .
C15 Li1 C104 130.9(9) . .
C14 Li1 C104 107.5(9) . .
C13 Li1 C104 105.2(11) . .
C12 C11 C15 103.3(13) . .
C12 C11 B1 139.2(16) . .
C15 C11 B1 117.3(17) . .
C12 C11 Fe1 69.1(8) . .
C15 C11 Fe1 66.2(7) . .
B1 C11 Fe1 123.6(12) . .
C12 C11 Li1 75.8(12) . .
C15 C11 Li1 77.4(9) . .
B1 C11 Li1 114.8(11) . .
Fe1 C11 Li1 120.2(8) . .
C11 C12 C13 114.2(15) . .
C11 C12 Fe1 73.3(10) . .
C13 C12 Fe1 71.6(9) . .
C11 C12 Li1 72.3(10) . .
C13 C12 Li1 80.4(11) . .
Fe1 C12 Li1 120.6(8) . .
C11 C12 H12 122.9 . .
C13 C12 H12 122.9 . .
Fe1 C12 H12 123.7 . .
Li1 C12 H12 115.6 . .
C14 C13 C12 99.3(17) . .
C14 C13 Fe1 66.6(10) . .
C12 C13 Fe1 66.1(11) . .
C14 C13 Li1 74.0(11) . .
C12 C13 Li1 65.7(9) . .
Fe1 C13 Li1 109.4(10) . .
C14 C13 H13 130.4 . .
C12 C13 H13 130.4 . .
Fe1 C13 H13 128.2 . .
Li1 C13 H13 122.1 . .
C15 C14 C13 113.9(15) . .
C15 C14 Fe1 70.7(9) . .
C13 C14 Fe1 73.3(11) . .
C15 C14 Li1 71.1(11) . .
C13 C14 Li1 74.8(9) . .
Fe1 C14 Li1 112.8(7) . .
C15 C14 H14 123.0 . .
C13 C14 H14 123.0 . .
Fe1 C14 H14 124.5 . .
Li1 C14 H14 122.5 . .
C14 C15 C11 109.1(16) . .
C14 C15 Fe1 71.5(10) . .
C11 C15 Fe1 71.4(8) . .
C14 C15 Li1 79.6(12) . .
C11 C15 Li1 67.7(9) . .
Fe1 C15 Li1 117.4(9) . .
C14 C15 H15 125.4 . .
C11 C15 H15 125.4 . .
Fe1 C15 H15 123.3 . .
Li1 C15 H15 118.8 . .
C19 N11 N12 110.5(12) . .
C19 N11 B1 126.0(15) . .
N12 N11 B1 123.6(13) . .
C17 N12 N11 103.6(12) . .
C17 N12 Li1 132.2(13) . .
N11 N12 Li1 124.2(11) . .
N12 C17 C18 113.7(14) . .
N12 C17 H17 123.1 . .
C18 C17 H17 123.1 . .
C19 C18 C17 98.5(11) . .
C19 C18 H18 130.7 . .
C17 C18 H18 130.7 . .
N11 C19 C18 113.5(14) . .
N11 C19 H19 123.3 . .
C18 C19 H19 123.3 . .
O102 C101 H10A 109.5 . .
O102 C101 H10B 109.5 . .
H10A C101 H10B 109.5 . .
O102 C101 H10C 109.5 . .
H10A C101 H10C 109.5 . .
H10B C101 H10C 109.5 . .
C101 O102 C103 110(4) . .
C101 O102 Li1 138(3) . .
C103 O102 Li1 108(2) . .
C104 C103 O102 99(2) . .
C104 C103 H10D 111.9 . .
O102 C103 H10D 111.9 . .
C104 C103 H10E 111.9 . .
O102 C103 H10E 111.9 . .
H10D C103 H10E 109.6 . .
C103 C104 O105 125(3) . .
C103 C104 Li1 87(2) . .
O105 C104 Li1 44.6(9) . .
C103 C104 H10F 106.2 . .
O105 C104 H10F 106.2 . .
Li1 C104 H10F 98.2 . .
C103 C104 H10G 106.2 . .
O105 C104 H10G 106.2 . .
Li1 C104 H10G 147.0 . .
H10F C104 H10G 106.4 . .
C106 O105 C104 124.5(19) . .
C106 O105 Li1 129.4(18) . .
C104 O105 Li1 106.1(13) . .
O105 C106 H10H 109.5 . .
O105 C106 H10I 109.5 . .
H10H C106 H10I 109.5 . .
O105 C106 H10J 109.5 . .
H10H C106 H10J 109.5 . .
H10I C106 H10J 109.5 . .
N21 B2 C2B 109.9(13) . .
N21 B2 C21 108.2(16) . .
C2B B2 C21 109.3(14) . .
N21 B2 C2A 106.6(16) . .
C2B B2 C2A 110.8(19) . .
C21 B2 C2A 112.1(17) . .
B2 C2A H2A1 109.5 . .
B2 C2A H2A2 109.5 . .
H2A1 C2A H2A2 109.5 . .
B2 C2A H2A3 109.5 . .
H2A1 C2A H2A3 109.5 . .
H2A2 C2A H2A3 109.5 . .
B2 C2B H2B1 109.5 . .
B2 C2B H2B2 109.5 . .
H2B1 C2B H2B2 109.5 . .
B2 C2B H2B3 109.5 . .
H2B1 C2B H2B3 109.5 . .
H2B2 C2B H2B3 109.5 . .
O205 Li2 N22 119.4(13) . .
O205 Li2 O202 79.4(13) . .
N22 Li2 O202 106.8(14) . .
O205 Li2 C21 141.2(14) . .
N22 Li2 C21 79.4(11) . .
O202 Li2 C21 130.4(13) . .
O205 Li2 C25 108.1(13) . .
N22 Li2 C25 103.2(13) . .
O202 Li2 C25 139.8(12) . .
C21 Li2 C25 33.5(6) . .
O205 Li2 C203 56.6(11) . .
N22 Li2 C203 117.7(17) . .
O202 Li2 C203 22.9(9) . .
C21 Li2 C203 147.9(14) . .
C25 Li2 C203 138.8(17) . .
O205 Li2 C22 142.1(14) . .
N22 Li2 C22 98.0(14) . .
O202 Li2 C22 96.3(11) . .
C21 Li2 C22 35.3(6) . .
C25 Li2 C22 53.2(8) . .
C203 Li2 C22 112.7(13) . .
O205 Li2 C24 96.2(12) . .
N22 Li2 C24 130.4(14) . .
O202 Li2 C24 113.3(11) . .
C21 Li2 C24 52.5(7) . .
C25 Li2 C24 28.5(6) . .
C203 Li2 C24 110.5(16) . .
C22 Li2 C24 50.6(9) . .
O205 Li2 C23 112.0(12) . .
N22 Li2 C23 127.8(15) . .
O202 Li2 C23 90.5(10) . .
C21 Li2 C23 53.7(7) . .
C25 Li2 C23 49.7(8) . .
C203 Li2 C23 97.3(14) . .
C22 Li2 C23 30.1(7) . .
C24 Li2 C23 29.9(7) . .
C25 C21 C22 101.0(14) . .
C25 C21 B2 130.7(12) . .
C22 C21 B2 128.1(15) . .
C25 C21 Fe1 66.7(8) . .
C22 C21 Fe1 66.4(8) . .
B2 C21 Fe1 132.8(11) . .
C25 C21 Li2 76.1(11) . .
C22 C21 Li2 78.0(11) . .
B2 C21 Li2 106.6(11) . .
Fe1 C21 Li2 120.5(8) . .
C23 C22 C21 106.8(19) . .
C23 C22 Fe1 70.1(12) . .
C21 C22 Fe1 68.9(8) . .
C23 C22 Li2 80.3(16) . .
C21 C22 Li2 66.7(11) . .
Fe1 C22 Li2 115.1(12) . .
C23 C22 H22 126.6 . .
C21 C22 H22 126.6 . .
Fe1 C22 H22 126.0 . .
Li2 C22 H22 118.2 . .
C22 C23 C24 107.9(19) . .
C22 C23 Fe1 69.4(11) . .
C24 C23 Fe1 69.1(12) . .
C22 C23 Li2 69.6(14) . .
C24 C23 Li2 72.4(11) . .
Fe1 C23 Li2 109.4(10) . .
C22 C23 H23 126.1 . .
C24 C23 H23 126.1 . .
Fe1 C23 H23 127.0 . .
Li2 C23 H23 123.5 . .
C25 C24 C23 111(2) . .
C25 C24 Fe1 70.0(13) . .
C23 C24 Fe1 70.1(13) . .
C25 C24 Li2 69.1(12) . .
C23 C24 Li2 77.6(13) . .
Fe1 C24 Li2 112.4(11) . .
C25 C24 H24 124.5 . .
C23 C24 H24 124.5 . .
Fe1 C24 H24 127.1 . .
Li2 C24 H24 120.3 . .
C24 C25 C21 113.3(19) . .
C24 C25 Fe1 72.2(12) . .
C21 C25 Fe1 71.6(9) . .
C24 C25 Li2 82.4(13) . .
C21 C25 Li2 70.5(11) . .
Fe1 C25 Li2 120.0(11) . .
C24 C25 H25 123.4 . .
C21 C25 H25 123.4 . .
Fe1 C25 H25 124.4 . .
Li2 C25 H25 115.1 . .
C29 N21 N22 109.7(14) . .
C29 N21 B2 127.8(17) . .
N22 N21 B2 122.3(14) . .
C27 N22 N21 105.8(13) . .
C27 N22 Li2 131.1(15) . .
N21 N22 Li2 123.0(13) . .
C28 C27 N22 109.5(17) . .
C28 C27 H27 125.2 . .
N22 C27 H27 125.2 . .
C27 C28 C29 109.4(15) . .
C27 C28 H28 125.3 . .
C29 C28 H28 125.3 . .
N21 C29 C28 104.5(19) . .
N21 C29 H29 127.7 . .
C28 C29 H29 127.7 . .
O202 C201 H20A 109.5 . .
O202 C201 H20B 109.5 . .
H20A C201 H20B 109.5 . .
O202 C201 H20C 109.5 . .
H20A C201 H20C 109.5 . .
H20B C201 H20C 109.5 . .
C203 O202 C201 126(4) . .
C203 O202 Li2 106(3) . .
C201 O202 Li2 127.1(17) . .
O202 C203 C204 140(5) . .
O202 C203 Li2 51(3) . .
C204 C203 Li2 91(3) . .
O202 C203 H20D 101.9 . .
C204 C203 H20D 101.9 . .
Li2 C203 H20D 111.8 . .
O202 C203 H20E 101.9 . .
C204 C203 H20E 101.9 . .
Li2 C203 H20E 137.7 . .
H20D C203 H20E 104.7 . .
C203 C204 O205 103(3) . .
C203 C204 H20F 111.2 . .
O205 C204 H20F 111.2 . .
C203 C204 H20G 111.2 . .
O205 C204 H20G 111.2 . .
H20F C204 H20G 109.1 . .
C206 O205 C204 121(2) . .
C206 O205 Li2 127(2) . .
C204 O205 Li2 109.1(17) . .
O205 C206 H20H 109.5 . .
O205 C206 H20I 109.5 . .
H20H C206 H20I 109.5 . .
O205 C206 H20J 109.5 . .
H20H C206 H20J 109.5 . .
H20I C206 H20J 109.5 . .
C43 Fe2 C45 69.0(10) . .
C43 Fe2 C34 158.7(13) . .
C45 Fe2 C34 122.2(7) . .
C43 Fe2 C32 106.4(9) . .
C45 Fe2 C32 168.9(7) . .
C34 Fe2 C32 65.6(6) . .
C43 Fe2 C41 66.3(8) . .
C45 Fe2 C41 37.8(7) . .
C34 Fe2 C41 110.3(6) . .
C32 Fe2 C41 150.8(7) . .
C43 Fe2 C44 42.4(10) . .
C45 Fe2 C44 45.2(7) . .
C34 Fe2 C44 158.5(10) . .
C32 Fe2 C44 124.6(7) . .
C41 Fe2 C44 70.4(6) . .
C43 Fe2 C33 122.0(13) . .
C45 Fe2 C33 151.2(8) . .
C34 Fe2 C33 39.2(7) . .
C32 Fe2 C33 39.9(6) . .
C41 Fe2 C33 117.9(7) . .
C44 Fe2 C33 160.3(9) . .
C43 Fe2 C42 34.6(11) . .
C45 Fe2 C42 65.6(10) . .
C34 Fe2 C42 129.2(13) . .
C32 Fe2 C42 116.7(8) . .
C41 Fe2 C42 41.4(6) . .
C44 Fe2 C42 66.3(13) . .
C33 Fe2 C42 107.1(12) . .
C43 Fe2 C31 118.7(9) . .
C45 Fe2 C31 129.9(8) . .
C34 Fe2 C31 69.8(7) . .
C32 Fe2 C31 42.5(6) . .
C41 Fe2 C31 166.4(6) . .
C44 Fe2 C31 104.3(6) . .
C33 Fe2 C31 71.3(7) . .
C42 Fe2 C31 149.0(7) . .
C43 Fe2 C35 155.8(12) . .
C45 Fe2 C35 111.4(7) . .
C34 Fe2 C35 42.4(7) . .
C32 Fe2 C35 68.4(6) . .
C41 Fe2 C35 129.8(6) . .
C44 Fe2 C35 119.7(8) . .
C33 Fe2 C35 70.1(7) . .
C42 Fe2 C35 169.1(10) . .
C31 Fe2 C35 41.2(6) . .
C3A B3 C3B 108.1(18) . .
C3A B3 N31 107.7(14) . .
C3B B3 N31 110.2(13) . .
C3A B3 C31 112.2(14) . .
C3B B3 C31 110.7(16) . .
N31 B3 C31 107.8(14) . .
B3 C3A H3A1 109.5 . .
B3 C3A H3A2 109.5 . .
H3A1 C3A H3A2 109.5 . .
B3 C3A H3A3 109.5 . .
H3A1 C3A H3A3 109.5 . .
H3A2 C3A H3A3 109.5 . .
B3 C3B H3B1 109.5 . .
B3 C3B H3B2 109.5 . .
H3B1 C3B H3B2 109.5 . .
B3 C3B H3B3 109.5 . .
H3B1 C3B H3B3 109.5 . .
H3B2 C3B H3B3 109.5 . .
N32 Li3 O305 113.1(13) . .
N32 Li3 O302 108.8(15) . .
O305 Li3 O302 78.1(12) . .
N32 Li3 C31 80.6(11) . .
O305 Li3 C31 135.5(15) . .
O302 Li3 C31 139.8(12) . .
N32 Li3 C32 105.7(13) . .
O305 Li3 C32 101.7(13) . .
O302 Li3 C32 142.3(14) . .
C31 Li3 C32 35.5(7) . .
N32 Li3 C35 96.8(13) . .
O305 Li3 C35 147.1(16) . .
O302 Li3 C35 105.8(10) . .
C31 Li3 C35 34.2(6) . .
C32 Li3 C35 55.0(8) . .
N32 Li3 C33 135.3(15) . .
O305 Li3 C33 93.5(12) . .
O302 Li3 C33 111.5(12) . .
C31 Li3 C33 56.2(9) . .
C32 Li3 C33 31.1(6) . .
C35 Li3 C33 54.2(8) . .
N32 Li3 C34 129.0(14) . .
O305 Li3 C34 115.3(14) . .
O302 Li3 C34 95.8(10) . .
C31 Li3 C34 53.8(8) . .
C32 Li3 C34 49.6(7) . .
C35 Li3 C34 32.6(7) . .
C33 Li3 C34 29.3(6) . .
C35 C31 C32 102.7(13) . .
C35 C31 B3 124.7(15) . .
C32 C31 B3 131.8(11) . .
C35 C31 Fe2 69.7(10) . .
C32 C31 Fe2 66.3(8) . .
B3 C31 Fe2 134.2(12) . .
C35 C31 Li3 77.3(10) . .
C32 C31 Li3 72.9(11) . .
B3 C31 Li3 107.2(12) . .
Fe2 C31 Li3 118.6(10) . .
C33 C32 C31 114.1(14) . .
C33 C32 Fe2 71.7(8) . .
C31 C32 Fe2 71.2(8) . .
C33 C32 Li3 83.7(12) . .
C31 C32 Li3 71.6(10) . .
Fe2 C32 Li3 120.7(8) . .
C33 C32 H32 122.9 . .
C31 C32 H32 122.9 . .
Fe2 C32 H32 125.8 . .
Li3 C32 H32 113.0 . .
C34 C33 C32 104.1(17) . .
C34 C33 Fe2 67.5(10) . .
C32 C33 Fe2 68.4(9) . .
C34 C33 Li3 75.9(12) . .
C32 C33 Li3 65.2(10) . .
Fe2 C33 Li3 109.5(10) . .
C34 C33 H33 127.9 . .
C32 C33 H33 127.9 . .
Fe2 C33 H33 127.6 . .
Li3 C33 H33 122.6 . .
C33 C34 C35 114.3(15) . .
C33 C34 Fe2 73.3(10) . .
C35 C34 Fe2 72.6(10) . .
C33 C34 Li3 74.8(11) . .
C35 C34 Li3 68.3(11) . .
Fe2 C34 Li3 111.4(9) . .
C33 C34 H34 122.8 . .
C35 C34 H34 122.8 . .
Fe2 C34 H34 122.8 . .
Li3 C34 H34 125.7 . .
C31 C35 C34 104.6(13) . .
C31 C35 Fe2 69.1(9) . .
C34 C35 Fe2 65.0(10) . .
C31 C35 Li3 68.5(10) . .
C34 C35 Li3 79.2(10) . .
Fe2 C35 Li3 113.4(9) . .
C31 C35 H35 127.7 . .
C34 C35 H35 127.7 . .
Fe2 C35 H35 129.5 . .
Li3 C35 H35 116.9 . .
C39 N31 N32 110.0(14) . .
C39 N31 B3 127.4(14) . .
N32 N31 B3 122.7(13) . .
N31 N32 C37 102.6(14) . .
N31 N32 Li3 121.4(13) . .
C37 N32 Li3 135.9(15) . .
C38 C37 N32 112.2(18) . .
C38 C37 H37 123.9 . .
N32 C37 H37 123.9 . .
C37 C38 C39 105(2) . .
C37 C38 H38 127.4 . .
C39 C38 H38 127.4 . .
N31 C39 C38 110(2) . .
N31 C39 H39 125.2 . .
C38 C39 H39 125.2 . .
O302 C301 H30A 109.5 . .
O302 C301 H30B 109.5 . .
H30A C301 H30B 109.5 . .
O302 C301 H30C 109.5 . .
H30A C301 H30C 109.5 . .
H30B C301 H30C 109.5 . .
C301 O302 C303 118(2) . .
C301 O302 Li3 132.4(18) . .
C303 O302 Li3 109.3(16) . .
C304 C303 O302 116(3) . .
C304 C303 H30D 108.4 . .
O302 C303 H30D 108.4 . .
C304 C303 H30E 108.4 . .
O302 C303 H30E 108.4 . .
H30D C303 H30E 107.5 . .
C303 C304 O305 88(3) . .
C303 C304 H30F 114.0 . .
O305 C304 H30F 114.0 . .
C303 C304 H30G 114.0 . .
O305 C304 H30G 114.0 . .
H30F C304 H30G 111.2 . .
C306 O305 C304 116(3) . .
C306 O305 Li3 133(3) . .
C304 O305 Li3 108.4(15) . .
O305 C306 H30H 109.5 . .
O305 C306 H30I 109.5 . .
H30H C306 H30I 109.5 . .
O305 C306 H30J 109.5 . .
H30H C306 H30J 109.5 . .
H30I C306 H30J 109.5 . .
N41 B4 C4B 113.4(12) . .
N41 B4 C4A 106.2(15) . .
C4B B4 C4A 109.3(19) . .
N41 B4 C41 103.2(12) . .
C4B B4 C41 109.9(15) . .
C4A B4 C41 114.8(13) . .
B4 C4A H4A1 109.5 . .
B4 C4A H4A2 109.5 . .
H4A1 C4A H4A2 109.5 . .
B4 C4A H4A3 109.5 . .
H4A1 C4A H4A3 109.5 . .
H4A2 C4A H4A3 109.5 . .
B4 C4B H4B1 109.5 . .
B4 C4B H4B2 109.5 . .
H4B1 C4B H4B2 109.5 . .
B4 C4B H4B3 109.5 . .
H4B1 C4B H4B3 109.5 . .
H4B2 C4B H4B3 109.5 . .
O405 Li4 O402 83.2(11) . .
O405 Li4 N42 120.2(14) . .
O402 Li4 N42 107.7(10) . .
O405 Li4 C45 131.2(12) . .
O402 Li4 C45 105.7(13) . .
N42 Li4 C45 103.0(11) . .
O405 Li4 C41 139.7(10) . .
O402 Li4 C41 129.3(12) . .
N42 Li4 C41 76.7(9) . .
C45 Li4 C41 30.7(6) . .
O405 Li4 C44 96.8(10) . .
O402 Li4 C44 110.3(12) . .
N42 Li4 C44 129.2(12) . .
C45 Li4 C44 34.6(7) . .
C41 Li4 C44 53.3(7) . .
O405 Li4 C404 27.5(8) . .
O402 Li4 C404 56.7(9) . .
N42 Li4 C404 130.6(13) . .
C45 Li4 C404 125.9(12) . .
C41 Li4 C404 151.7(11) . .
C44 Li4 C404 98.5(10) . .
C45 C41 C42 106(2) . .
C45 C41 B4 129.0(14) . .
C42 C41 B4 125(2) . .
C45 C41 Fe2 68.5(9) . .
C42 C41 Fe2 70.6(11) . .
B4 C41 Fe2 132.0(10) . .
C45 C41 Li4 67.2(12) . .
C42 C41 Li4 88.2(14) . .
B4 C41 Li4 104.2(9) . .
Fe2 C41 Li4 122.6(9) . .
C43 C42 C41 110(3) . .
C43 C42 Fe2 67.6(18) . .
C41 C42 Fe2 68.0(11) . .
C43 C42 H42 124.8 . .
C41 C42 H42 124.8 . .
Fe2 C42 H42 131.4 . .
C42 C43 C44 116(3) . .
C42 C43 Fe2 77.8(17) . .
C44 C43 Fe2 72.1(13) . .
C42 C43 H43 122.0 . .
C44 C43 H43 122.0 . .
Fe2 C43 H43 119.3 . .
C43 C44 C45 96.0(17) . .
C43 C44 Fe2 65.5(11) . .
C45 C44 Fe2 64.9(9) . .
C43 C44 Li4 86.9(12) . .
C45 C44 Li4 59.5(9) . .
Fe2 C44 Li4 113.6(8) . .
C43 C44 H44 132.0 . .
C45 C44 H44 132.0 . .
Fe2 C44 H44 128.8 . .
Li4 C44 H44 114.8 . .
C41 C45 C44 111.4(17) . .
C41 C45 Fe2 73.7(10) . .
C44 C45 Fe2 70.0(9) . .
C41 C45 Li4 82.1(12) . .
C44 C45 Li4 85.9(11) . .
Fe2 C45 Li4 135.7(12) . .
C41 C45 H45 124.3 . .
C44 C45 H45 124.3 . .
Fe2 C45 H45 123.6 . .
Li4 C45 H45 100.8 . .
N42 N41 C49 108.6(14) . .
N42 N41 B4 123.4(11) . .
C49 N41 B4 126.9(16) . .
N41 N42 C47 104.5(15) . .
N41 N42 Li4 122.3(11) . .
C47 N42 Li4 132.6(17) . .
C48 C47 N42 116(2) . .
C48 C47 H47 122.2 . .
N42 C47 H47 122.2 . .
C47 C48 C49 99.2(18) . .
C47 C48 H48 130.4 . .
C49 C48 H48 130.4 . .
N41 C49 C48 112(2) . .
N41 C49 H49 124.1 . .
C48 C49 H49 124.1 . .
O402 C401 H40A 109.5 . .
O402 C401 H40B 109.5 . .
H40A C401 H40B 109.5 . .
O402 C401 H40C 109.5 . .
H40A C401 H40C 109.5 . .
H40B C401 H40C 109.5 . .
C403 O402 C401 112.1(13) . .
C403 O402 Li4 108.2(12) . .
C401 O402 Li4 128.5(13) . .
C404 C403 O402 107.5(17) . .
C404 C403 H40D 110.2 . .
O402 C403 H40D 110.2 . .
C404 C403 H40E 110.2 . .
O402 C403 H40E 110.2 . .
H40D C403 H40E 108.5 . .
O405 C404 C403 109.5(18) . .
O405 C404 Li4 39.9(9) . .
C403 C404 Li4 77.7(13) . .
O405 C404 H40F 109.8 . .
C403 C404 H40F 109.8 . .
Li4 C404 H40F 145.7 . .
O405 C404 H40G 109.8 . .
C403 C404 H40G 109.8 . .
Li4 C404 H40G 99.7 . .
H40F C404 H40G 108.2 . .
C404 O405 C406 117(2) . .
C404 O405 Li4 112.6(14) . .
C406 O405 Li4 123.3(15) . .
O405 C406 H40H 109.5 . .
O405 C406 H40I 109.5 . .
H40H C406 H40I 109.5 . .
O405 C406 H40J 109.5 . .
H40H C406 H40J 109.5 . .
H40I C406 H40J 109.5 . .
C55 Fe3 C55 180.0(3) . 2
C55 Fe3 C52 113.8(9) . 2
C55 Fe3 C52 66.2(9) 2 2
C55 Fe3 C52 66.2(9) . .
C55 Fe3 C52 113.8(9) 2 .
C52 Fe3 C52 179.999(2) 2 .
C55 Fe3 C53 71.7(11) . .
C55 Fe3 C53 108.3(11) 2 .
C52 Fe3 C53 138.0(8) 2 .
C52 Fe3 C53 42.0(8) . .
C55 Fe3 C53 108.3(11) . 2
C55 Fe3 C53 71.7(11) 2 2
C52 Fe3 C53 42.0(8) 2 2
C52 Fe3 C53 138.0(8) . 2
C53 Fe3 C53 179.999(2) . 2
C55 Fe3 C54 37.9(10) . .
C55 Fe3 C54 142.1(10) 2 .
C52 Fe3 C54 111.9(8) 2 .
C52 Fe3 C54 68.1(8) . .
C53 Fe3 C54 45.8(9) . .
C53 Fe3 C54 134.2(9) 2 .
C55 Fe3 C54 142.1(10) . 2
C55 Fe3 C54 37.9(10) 2 2
C52 Fe3 C54 68.1(8) 2 2
C52 Fe3 C54 111.9(8) . 2
C53 Fe3 C54 134.2(9) . 2
C53 Fe3 C54 45.8(9) 2 2
C54 Fe3 C54 179.998(2) . 2
C55 Fe3 C51 141.5(7) . 2
C55 Fe3 C51 38.5(7) 2 2
C52 Fe3 C51 40.8(8) 2 2
C52 Fe3 C51 139.2(8) . 2
C53 Fe3 C51 107.9(8) . 2
C53 Fe3 C51 72.1(8) 2 2
C54 Fe3 C51 114.0(8) . 2
C54 Fe3 C51 66.0(8) 2 2
C55 Fe3 C51 38.5(7) . .
C55 Fe3 C51 141.5(7) 2 .
C52 Fe3 C51 139.2(8) 2 .
C52 Fe3 C51 40.8(8) . .
C53 Fe3 C51 72.1(8) . .
C53 Fe3 C51 107.9(8) 2 .
C54 Fe3 C51 66.0(8) . .
C54 Fe3 C51 114.0(8) 2 .
C51 Fe3 C51 179.998(1) 2 .
C51 B5 N51 109.6(16) . .
C51 B5 C5A 109.7(15) . .
N51 B5 C5A 106.0(17) . .
C51 B5 C5B 108.4(17) . .
N51 B5 C5B 104.3(13) . .
C5A B5 C5B 118.6(19) . .
B5 C5A H5A1 109.5 . .
B5 C5A H5A2 109.5 . .
H5A1 C5A H5A2 109.5 . .
B5 C5A H5A3 109.5 . .
H5A1 C5A H5A3 109.5 . .
H5A2 C5A H5A3 109.5 . .
B5 C5B H5B1 109.5 . .
B5 C5B H5B2 109.5 . .
H5B1 C5B H5B2 109.5 . .
B5 C5B H5B3 109.5 . .
H5B1 C5B H5B3 109.5 . .
H5B2 C5B H5B3 109.5 . .
N52 Li5 O502 111.2(18) . .
N52 Li5 O505 114.3(14) . .
O502 Li5 O505 84.0(14) . .
N52 Li5 C51 77.2(13) . .
O502 Li5 C51 138.3(14) . .
O505 Li5 C51 131.3(16) . .
N52 Li5 C55 97.7(15) . .
O502 Li5 C55 107.4(13) . .
O505 Li5 C55 139.7(18) . .
C51 Li5 C55 32.2(8) . .
N52 Li5 C52 97.9(15) . .
O502 Li5 C52 146.9(15) . .
O505 Li5 C52 98.5(14) . .
C51 Li5 C52 33.6(8) . .
C55 Li5 C52 51.2(10) . .
N52 Li5 C54 127.7(17) . .
O502 Li5 C54 95.4(12) . .
O505 Li5 C54 112.4(15) . .
C51 Li5 C54 54.5(9) . .
C55 Li5 C54 30.2(8) . .
C52 Li5 C54 52.9(9) . .
N52 Li5 C503 112.0(17) . .
O502 Li5 C503 27.2(10) . .
O505 Li5 C503 58.1(13) . .
C51 Li5 C503 164.2(13) . .
C55 Li5 C503 132.0(13) . .
C52 Li5 C503 147.5(17) . .
C54 Li5 C503 111.7(12) . .
C55 C51 C52 102.1(19) . .
C55 C51 B5 131(2) . .
C52 C51 B5 127.3(16) . .
C55 C51 Fe3 65.3(12) . .
C52 C51 Fe3 65.1(10) . .
B5 C51 Fe3 132.5(13) . .
C55 C51 Li5 76.9(13) . .
C52 C51 Li5 78.5(13) . .
B5 C51 Li5 109.1(14) . .
Fe3 C51 Li5 118.4(11) . .
C51 C52 C53 115.5(18) . .
C51 C52 Fe3 74.1(11) . .
C53 C52 Fe3 69.8(10) . .
C51 C52 Li5 67.9(12) . .
C53 C52 Li5 83.9(15) . .
Fe3 C52 Li5 117.2(11) . .
C51 C52 H52 122.2 . .
C53 C52 H52 122.2 . .
Fe3 C52 H52 125.5 . .
Li5 C52 H52 116.9 . .
C52 C53 C54 97.2(19) . .
C52 C53 Fe3 68.2(11) . .
C54 C53 Fe3 68.7(10) . .
C52 C53 H53 131.4 . .
C54 C53 H53 131.4 . .
Fe3 C53 H53 123.8 . .
C55 C54 C53 107.0(17) . .
C55 C54 Fe3 67.5(12) . .
C53 C54 Fe3 65.5(11) . .
C55 C54 Li5 71.3(14) . .
C53 C54 Li5 80.5(12) . .
Fe3 C54 Li5 113.6(10) . .
C55 C54 H54 126.5 . .
C53 C54 H54 126.5 . .
Fe3 C54 H54 132.1 . .
Li5 C54 H54 114.1 . .
C54 C55 C51 117(2) . .
C54 C55 Fe3 74.7(16) . .
C51 C55 Fe3 76.2(13) . .
C54 C55 Li5 78.6(16) . .
C51 C55 Li5 70.9(11) . .
Fe3 C55 Li5 120.9(15) . .
C54 C55 H55 121.5 . .
C51 C55 H55 121.5 . .
Fe3 C55 H55 118.8 . .
Li5 C55 H55 120.2 . .
C59 N51 N52 114.8(18) . .
C59 N51 B5 129.3(16) . .
N52 N51 B5 115.8(15) . .
N51 N52 C57 101.1(14) . .
N51 N52 Li5 128.2(17) . .
C57 N52 Li5 130.6(16) . .
C58 C57 N52 106.6(18) . .
C58 C57 H57 126.7 . .
N52 C57 H57 126.7 . .
C57 C58 C59 116(2) . .
C57 C58 H58 121.9 . .
C59 C58 H58 121.9 . .
C58 C59 N51 100(2) . .
C58 C59 H59 129.8 . .
N51 C59 H59 129.8 . .
O502 C501 H50A 109.5 . .
O502 C501 H50B 109.5 . .
H50A C501 H50B 109.5 . .
O502 C501 H50C 109.5 . .
H50A C501 H50C 109.5 . .
H50B C501 H50C 109.5 . .
C503 O502 C501 121(3) . .
C503 O502 Li5 113.2(17) . .
C501 O502 Li5 116(2) . .
C504 C503 O502 116(3) . .
C504 C503 Li5 81(2) . .
O502 C503 Li5 39.5(11) . .
C504 C503 H50D 108.3 . .
O502 C503 H50D 108.3 . .
Li5 C503 H50D 104.6 . .
C504 C503 H50E 108.3 . .
O502 C503 H50E 108.3 . .
Li5 C503 H50E 141.3 . .
H50D C503 H50E 107.4 . .
C503 C504 O505 122(3) . .
C503 C504 H50F 106.9 . .
O505 C504 H50F 106.9 . .
C503 C504 H50G 106.9 . .
O505 C504 H50G 106.9 . .
H50F C504 H50G 106.7 . .
C506 O505 C504 121(2) . .
C506 O505 Li5 132.3(19) . .
C504 O505 Li5 97.8(17) . .
O505 C506 H50H 109.5 . .
O505 C506 H50I 109.5 . .
H50H C506 H50I 109.5 . .
O505 C506 H50J 109.5 . .
H50H C506 H50J 109.5 . .
H50I C506 H50J 109.5 . .
C65 Fe4 C63 116.2(15) 2_756 .
C65 Fe4 C63 63.8(15) 2_756 2_756
C63 Fe4 C63 179.998(2) . 2_756
C65 Fe4 C61 37.6(9) 2_756 2_756
C63 Fe4 C61 111.2(8) . 2_756
C63 Fe4 C61 68.8(8) 2_756 2_756
C65 Fe4 C61 142.4(9) 2_756 .
C63 Fe4 C61 68.8(8) . .
C63 Fe4 C61 111.2(8) 2_756 .
C61 Fe4 C61 180.0(10) 2_756 .
C65 Fe4 C62 117.1(14) 2_756 .
C63 Fe4 C62 41.6(16) . .
C63 Fe4 C62 138.4(16) 2_756 .
C61 Fe4 C62 139.8(7) 2_756 .
C61 Fe4 C62 40.2(7) . .
C65 Fe4 C62 62.9(14) 2_756 2_756
C63 Fe4 C62 138.4(16) . 2_756
C63 Fe4 C62 41.6(16) 2_756 2_756
C61 Fe4 C62 40.2(7) 2_756 2_756
C61 Fe4 C62 139.8(7) . 2_756
C62 Fe4 C62 179.998(4) . 2_756
C65 Fe4 C64 133.3(12) 2_756 .
C63 Fe4 C64 40.2(18) . .
C63 Fe4 C64 139.8(18) 2_756 .
C61 Fe4 C64 103.6(10) 2_756 .
C61 Fe4 C64 76.4(10) . .
C62 Fe4 C64 73.2(16) . .
C62 Fe4 C64 106.8(16) 2_756 .
C65 Fe4 C64 46.7(12) 2_756 2_756
C63 Fe4 C64 139.8(18) . 2_756
C63 Fe4 C64 40.2(18) 2_756 2_756
C61 Fe4 C64 76.4(10) 2_756 2_756
C61 Fe4 C64 103.6(10) . 2_756
C62 Fe4 C64 106.8(16) . 2_756
C62 Fe4 C64 73.2(16) 2_756 2_756
C64 Fe4 C64 179.999(6) . 2_756
C61 B6 C6B 111.5(17) . .
C61 B6 N61 109.0(13) . .
C6B B6 N61 106.4(13) . .
C61 B6 C6A 109.5(19) . .
C6B B6 C6A 117(2) . .
N61 B6 C6A 102.8(16) . .
B6 C6A H6A1 109.5 . .
B6 C6A H6A2 109.5 . .
H6A1 C6A H6A2 109.5 . .
B6 C6A H6A3 109.5 . .
H6A1 C6A H6A3 109.5 . .
H6A2 C6A H6A3 109.5 . .
B6 C6B H6B1 109.5 . .
B6 C6B H6B2 109.5 . .
H6B1 C6B H6B2 109.5 . .
B6 C6B H6B3 109.5 . .
H6B1 C6B H6B3 109.5 . .
H6B2 C6B H6B3 109.5 . .
N62 Li6 O602 117.5(16) . .
N62 Li6 O605 118.9(19) . .
O602 Li6 O605 83.7(16) . .
N62 Li6 C61 80.9(16) . .
O602 Li6 C61 130.2(18) . .
O605 Li6 C61 129.8(15) . .
C65 C61 C62 104(3) . .
C65 C61 B6 133(2) . .
C62 C61 B6 121(3) . .
C65 C61 Fe4 68.2(16) . .
C62 C61 Fe4 74.1(16) . .
B6 C61 Fe4 134.6(12) . .
C65 C61 Li6 64.6(14) . .
C62 C61 Li6 90.7(16) . .
B6 C61 Li6 99.1(12) . .
Fe4 C61 Li6 124.8(14) . .
C61 C62 C63 102(4) . .
C61 C62 Fe4 65.7(18) . .
C63 C62 Fe4 63(2) . .
C61 C62 H62 128.9 . .
C63 C62 H62 128.9 . .
Fe4 C62 H62 133.6 . .
C64 C63 C62 125(4) . .
C64 C63 Fe4 79(3) . .
C62 C63 Fe4 75.5(15) . .
C64 C63 H63 117.5 . .
C62 C63 H63 117.5 . .
Fe4 C63 H63 118.7 . .
C63 C64 C65 83(2) . .
C63 C64 Fe4 60.8(17) . .
C65 C64 Fe4 58.6(16) . .
C63 C64 H64 138.6 . .
C65 C64 H64 138.6 . .
Fe4 C64 H64 132.2 . .
C61 C65 C64 125(3) . .
C61 C65 H65 117.5 . .
C64 C65 H65 117.5 . .
N62 N61 C69 114.4(17) . .
N62 N61 B6 121.1(13) . .
C69 N61 B6 124.4(16) . .
C67 N62 N61 100.9(15) . .
C67 N62 Li6 135.2(18) . .
N61 N62 Li6 123.7(16) . .
N62 C67 C68 120(2) . .
N62 C67 H67 120.1 . .
C68 C67 H67 120.1 . .
C69 C68 C67 93(2) . .
C69 C68 H68 133.4 . .
C67 C68 H68 133.4 . .
N61 C69 C68 112(3) . .
N61 C69 H69 124.2 . .
C68 C69 H69 124.2 . .
O602 C601 H60A 109.5 . .
O602 C601 H60B 109.5 . .
H60A C601 H60B 109.5 . .
O602 C601 H60C 109.5 . .
H60A C601 H60C 109.5 . .
H60B C601 H60C 109.5 . .
C603 O602 C601 109.2(16) . .
C603 O602 Li6 110.0(17) . .
C601 O602 Li6 115.6(15) . .
O602 C603 C604 104.8(13) . .
O602 C603 H60D 110.8 . .
C604 C603 H60D 110.8 . .
O602 C603 H60E 110.8 . .
C604 C603 H60E 110.8 . .
H60D C603 H60E 108.9 . .
O605 C604 C603 104.6(15) . .
O605 C604 H60F 110.8 . .
C603 C604 H60F 110.8 . .
O605 C604 H60G 110.8 . .
C603 C604 H60G 110.8 . .
H60F C604 H60G 108.9 . .
C606 O605 C604 108.7(19) . .
C606 O605 Li6 130.5(16) . .
C604 O605 Li6 107.6(14) . .
O605 C606 H60H 109.5 . .
O605 C606 H60I 109.5 . .
H60H C606 H60I 109.5 . .
O605 C606 H60J 109.5 . .
H60H C606 H60J 109.5 . .
H60I C606 H60J 109.5 . .

loop_
_geom_bond_atom_site_label_1
_geom_bond_atom_site_label_2
_geom_bond_distance
_geom_bond_site_symmetry_2
Fe1 C25 1.989(17) .
Fe1 C24 2.02(2) .
Fe1 C22 2.018(18) .
Fe1 C23 2.03(2) .
Fe1 C15 2.034(15) .
Fe1 C14 2.043(16) .
Fe1 C12 2.055(15) .
Fe1 C21 2.055(12) .
Fe1 C11 2.107(13) .
Fe1 C13 2.13(2) .
B1 C1B 1.54(3) .
B1 C1A 1.59(3) .
B1 N11 1.66(2) .
B1 C11 1.69(3) .
C1A H1A1 0.9800 .
C1A H1A2 0.9800 .
C1A H1A3 0.9800 .
C1B H1B1 0.9800 .
C1B H1B2 0.9800 .
C1B H1B3 0.9800 .
Li1 O105 1.97(3) .
Li1 O102 1.97(3) .
Li1 N12 2.04(3) .
Li1 C11 2.43(3) .
Li1 C12 2.47(3) .
Li1 C15 2.56(3) .
Li1 C14 2.66(2) .
Li1 C13 2.67(3) .
Li1 C104 2.70(3) .
C11 C12 1.34(2) .
C11 C15 1.50(2) .
C12 C13 1.51(3) .
C12 H12 0.9500 .
C13 C14 1.43(3) .
C13 H13 0.9500 .
C14 C15 1.32(2) .
C14 H14 0.9500 .
C15 H15 0.9500 .
N11 C19 1.316(19) .
N11 N12 1.409(16) .
N12 C17 1.328(17) .
C17 C18 1.49(2) .
C17 H17 0.9500 .
C18 C19 1.39(2) .
C18 H18 0.9500 .
C19 H19 0.9500 .
C101 O102 1.33(4) .
C101 H10A 0.9800 .
C101 H10B 0.9800 .
C101 H10C 0.9800 .
O102 C103 1.62(3) .
C103 C104 1.25(5) .
C103 H10D 0.9900 .
C103 H10E 0.9900 .
C104 O105 1.37(2) .
C104 H10F 0.9900 .
C104 H10G 0.9900 .
O105 C106 1.31(2) .
C106 H10H 0.9800 .
C106 H10I 0.9800 .
C106 H10J 0.9800 .
B2 N21 1.58(2) .
B2 C2B 1.62(3) .
B2 C21 1.64(2) .
B2 C2A 1.71(3) .
C2A H2A1 0.9800 .
C2A H2A2 0.9800 .
C2A H2A3 0.9800 .
C2B H2B1 0.9800 .
C2B H2B2 0.9800 .
C2B H2B3 0.9800 .
Li2 O205 1.94(3) .
Li2 N22 1.98(3) .
Li2 O202 2.06(3) .
Li2 C21 2.46(3) .
Li2 C25 2.54(3) .
Li2 C203 2.55(6) .
Li2 C22 2.62(4) .
Li2 C24 2.69(3) .
Li2 C23 2.76(3) .
C21 C25 1.44(2) .
C21 C22 1.55(2) .
C22 C23 1.40(3) .
C22 H22 0.9500 .
C23 C24 1.41(3) .
C23 H23 0.9500 .
C24 C25 1.30(2) .
C24 H24 0.9500 .
C25 H25 0.9500 .
N21 C29 1.332(18) .
N21 N22 1.389(19) .
N22 C27 1.380(18) .
C27 C28 1.28(3) .
C27 H27 0.9500 .
C28 C29 1.44(3) .
C28 H28 0.9500 .
C29 H29 0.9500 .
C201 O202 1.37(3) .
C201 H20A 0.9800 .
C201 H20B 0.9800 .
C201 H20C 0.9800 .
O202 C203 1.03(4) .
C203 C204 1.25(4) .
C203 H20D 0.9900 .
C203 H20E 0.9900 .
C204 O205 1.55(3) .
C204 H20F 0.9900 .
C204 H20G 0.9900 .
O205 C206 1.38(4) .
C206 H20H 0.9800 .
C206 H20I 0.9800 .
C206 H20J 0.9800 .
Fe2 C43 1.97(2) .
Fe2 C45 1.981(17) .
Fe2 C34 1.989(18) .
Fe2 C32 2.019(13) .
Fe2 C41 2.044(13) .
Fe2 C44 2.056(18) .
Fe2 C33 2.062(17) .
Fe2 C42 2.08(3) .
Fe2 C31 2.088(17) .
Fe2 C35 2.095(18) .
B3 C3A 1.57(3) .
B3 C3B 1.57(3) .
B3 N31 1.60(2) .
B3 C31 1.60(2) .
C3A H3A1 0.9800 .
C3A H3A2 0.9800 .
C3A H3A3 0.9800 .
C3B H3B1 0.9800 .
C3B H3B2 0.9800 .
C3B H3B3 0.9800 .
Li3 N32 1.95(3) .
Li3 O305 2.02(3) .
Li3 O302 2.06(3) .
Li3 C31 2.43(3) .
Li3 C32 2.45(3) .
Li3 C35 2.55(3) .
Li3 C33 2.68(3) .
Li3 C34 2.70(3) .
C31 C35 1.471(19) .
C31 C32 1.49(2) .
C32 C33 1.39(2) .
C32 H32 0.9500 .
C33 C34 1.36(2) .
C33 H33 0.9500 .
C34 C35 1.48(3) .
C34 H34 0.9500 .
C35 H35 0.9500 .
N31 C39 1.33(2) .
N31 N32 1.389(15) .
N32 C37 1.40(2) .
C37 C38 1.33(3) .
C37 H37 0.9500 .
C38 C39 1.38(3) .
C38 H38 0.9500 .
C39 H39 0.9500 .
C301 O302 1.39(2) .
C301 H30A 0.9800 .
C301 H30B 0.9800 .
C301 H30C 0.9800 .
O302 C303 1.48(2) .
C303 C304 1.45(6) .
C303 H30D 0.9900 .
C303 H30E 0.9900 .
C304 O305 1.73(6) .
C304 H30F 0.9900 .
C304 H30G 0.9900 .
O305 C306 1.25(4) .
C306 H30H 0.9800 .
C306 H30I 0.9800 .
C306 H30J 0.9800 .
B4 N41 1.58(2) .
B4 C4B 1.61(3) .
B4 C4A 1.62(3) .
B4 C41 1.69(2) .
C4A H4A1 0.9800 .
C4A H4A2 0.9800 .
C4A H4A3 0.9800 .
C4B H4B1 0.9800 .
C4B H4B2 0.9800 .
C4B H4B3 0.9800 .
Li4 O405 1.91(3) .
Li4 O402 1.94(2) .
Li4 N42 2.05(3) .
Li4 C45 2.36(3) .
Li4 C41 2.53(3) .
Li4 C44 2.73(3) .
Li4 C404 2.74(3) .
C41 C45 1.30(2) .
C41 C42 1.46(2) .
C42 C43 1.21(4) .
C42 H42 0.9500 .
C43 C44 1.46(4) .
C43 H43 0.9500 .
C44 C45 1.55(3) .
C44 H44 0.9500 .
C45 H45 0.9500 .
N41 N42 1.358(18) .
N41 C49 1.38(2) .
N42 C47 1.41(2) .
C47 C48 1.38(3) .
C47 H47 0.9500 .
C48 C49 1.45(4) .
C48 H48 0.9500 .
C49 H49 0.9500 .
C401 O402 1.512(18) .
C401 H40A 0.9800 .
C401 H40B 0.9800 .
C401 H40C 0.9800 .
O402 C403 1.50(3) .
C403 C404 1.39(3) .
C403 H40D 0.9900 .
C403 H40E 0.9900 .
C404 O405 1.37(3) .
C404 H40F 0.9900 .
C404 H40G 0.9900 .
O405 C406 1.40(2) .
C406 H40H 0.9800 .
C406 H40I 0.9800 .
C406 H40J 0.9800 .
Fe3 C55 2.02(3) .
Fe3 C55 2.02(3) 2
Fe3 C52 2.034(17) 2
Fe3 C52 2.034(17) .
Fe3 C53 2.06(2) .
Fe3 C53 2.06(2) 2
Fe3 C54 2.105(19) .
Fe3 C54 2.105(19) 2
Fe3 C51 2.156(19) 2
Fe3 C51 2.156(19) .
B5 C51 1.55(3) .
B5 N51 1.62(3) .
B5 C5A 1.69(3) .
B5 C5B 1.71(3) .
C5A H5A1 0.9800 .
C5A H5A2 0.9800 .
C5A H5A3 0.9800 .
C5B H5B1 0.9800 .
C5B H5B2 0.9800 .
C5B H5B3 0.9800 .
Li5 N52 1.91(3) .
Li5 O502 1.93(3) .
Li5 O505 2.12(4) .
Li5 C51 2.45(4) .
Li5 C55 2.52(4) .
Li5 C52 2.59(4) .
Li5 C54 2.61(4) .
Li5 C503 2.79(4) .
C51 C55 1.38(2) .
C51 C52 1.46(3) .
C52 C53 1.47(3) .
C52 H52 0.9500 .
C53 C54 1.62(3) .
C53 H53 0.9500 .
C54 C55 1.34(3) .
C54 H54 0.9500 .
C55 H55 0.9500 .
N51 C59 1.35(2) .
N51 N52 1.408(18) .
N52 C57 1.41(2) .
C57 C58 1.31(3) .
C57 H57 0.9500 .
C58 C59 1.34(3) .
C58 H58 0.9500 .
C59 H59 0.9500 .
C501 O502 1.59(4) .
C501 H50A 0.9800 .
C501 H50B 0.9800 .
C501 H50C 0.9800 .
O502 C503 1.39(4) .
C503 C504 1.17(4) .
C503 H50D 0.9900 .
C503 H50E 0.9900 .
C504 O505 1.63(3) .
C504 H50F 0.9900 .
C504 H50G 0.9900 .
O505 C506 1.35(2) .
C506 H50H 0.9800 .
C506 H50I 0.9800 .
C506 H50J 0.9800 .
Fe4 C65 1.99(3) 2_756
Fe4 C63 2.00(2) .
Fe4 C63 2.00(2) 2_756
Fe4 C61 2.06(2) 2_756
Fe4 C61 2.06(2) .
Fe4 C62 2.17(4) .
Fe4 C62 2.17(4) 2_756
Fe4 C64 2.24(4) .
Fe4 C64 2.24(4) 2_756
B6 C61 1.58(3) .
B6 C6B 1.63(3) .
B6 N61 1.63(2) .
B6 C6A 1.65(3) .
C6A H6A1 0.9800 .
C6A H6A2 0.9800 .
C6A H6A3 0.9800 .
C6B H6B1 0.9800 .
C6B H6B2 0.9800 .
C6B H6B3 0.9800 .
Li6 N62 1.85(4) .
Li6 O602 2.01(4) .
Li6 O605 2.07(4) .
Li6 C61 2.55(4) .
C61 C65 1.30(3) .
C61 C62 1.46(3) .
C62 C63 1.49(6) .
C62 H62 0.9500 .
C63 C64 1.48(6) .
C63 H63 0.9500 .
C64 C65 1.69(5) .
C64 H64 0.9500 .
C65 H65 0.9500 .
N61 N62 1.328(18) .
N61 C69 1.39(3) .
N62 C67 1.32(2) .
C67 C68 1.53(3) .
C67 H67 0.9500 .
C68 C69 1.43(4) .
C68 H68 0.9500 .
C69 H69 0.9500 .
C601 O602 1.468(19) .
C601 H60A 0.9800 .
C601 H60B 0.9800 .
C601 H60C 0.9800 .
O602 C603 1.41(2) .
C603 C604 1.61(3) .
C603 H60D 0.9900 .
C603 H60E 0.9900 .
C604 O605 1.52(2) .
C604 H60F 0.9900 .
C604 H60G 0.9900 .
O605 C606 1.40(2) .
C606 H60H 0.9800 .
C606 H60I 0.9800 .
C606 H60J 0.9800 .

loop_
_geom_torsion_atom_site_label_1
_geom_torsion_atom_site_label_2
_geom_torsion_atom_site_label_3
_geom_torsion_atom_site_label_4
_geom_torsion
_geom_torsion_site_symmetry_1
C1B B1 C11 C12 -143(2) .
C1A B1 C11 C12 -8(3) .
N11 B1 C11 C12 98(2) .
C1B B1 C11 C15 32(3) .
C1A B1 C11 C15 166.7(19) .
N11 B1 C11 C15 -87.2(15) .
C1B B1 C11 Fe1 -46(3) .
C1A B1 C11 Fe1 88(2) .
N11 B1 C11 Fe1 -165.5(11) .
C1B B1 C11 Li1 120(2) .
C1A B1 C11 Li1 -105(2) .
N11 B1 C11 Li1 1.0(17) .
C25 Fe1 C11 C12 178.5(13) .
C24 Fe1 C11 C12 143.5(13) .
C22 Fe1 C11 C12 60.8(17) .
C23 Fe1 C11 C12 99.4(13) .
C15 Fe1 C11 C12 -116.0(14) .
C14 Fe1 C11 C12 -80.3(12) .
C21 Fe1 C11 C12 -71(26) .
C13 Fe1 C11 C12 -37.0(11) .
C25 Fe1 C11 C15 -65.5(14) .
C24 Fe1 C11 C15 -100.5(13) .
C22 Fe1 C11 C15 176.8(16) .
C23 Fe1 C11 C15 -144.6(13) .
C14 Fe1 C11 C15 35.7(11) .
C12 Fe1 C11 C15 116.0(14) .
C21 Fe1 C11 C15 45(26) .
C13 Fe1 C11 C15 79.1(11) .
C25 Fe1 C11 B1 42.5(19) .
C24 Fe1 C11 B1 7.5(18) .
C22 Fe1 C11 B1 -75(2) .
C23 Fe1 C11 B1 -36.6(19) .
C15 Fe1 C11 B1 108(2) .
C14 Fe1 C11 B1 143.7(18) .
C12 Fe1 C11 B1 -136.0(19) .
C21 Fe1 C11 B1 153(25) .
C13 Fe1 C11 B1 -172.9(17) .
C25 Fe1 C11 Li1 -123.3(14) .
C24 Fe1 C11 Li1 -158.3(13) .
C22 Fe1 C11 Li1 119.1(15) .
C23 Fe1 C11 Li1 157.7(13) .
C15 Fe1 C11 Li1 -57.8(12) .
C14 Fe1 C11 Li1 -22.1(11) .
C12 Fe1 C11 Li1 58.2(13) .
C21 Fe1 C11 Li1 -13(27) .
C13 Fe1 C11 Li1 21.3(11) .
O105 Li1 C11 C12 111(2) .
O102 Li1 C11 C12 -29.4(14) .
N12 Li1 C11 C12 -140.9(11) .
C15 Li1 C11 C12 107.5(12) .
C14 Li1 C11 C12 74.3(10) .
C13 Li1 C11 C12 35.9(9) .
C104 Li1 C11 C12 55(4) .
O105 Li1 C11 C15 4(2) .
O102 Li1 C11 C15 -136.8(16) .
N12 Li1 C11 C15 111.6(12) .
C12 Li1 C11 C15 -107.5(12) .
C14 Li1 C11 C15 -33.2(9) .
C13 Li1 C11 C15 -71.5(10) .
C104 Li1 C11 C15 -53(4) .
O105 Li1 C11 B1 -110(2) .
O102 Li1 C11 B1 108.7(18) .
N12 Li1 C11 B1 -2.9(14) .
C12 Li1 C11 B1 138.0(18) .
C15 Li1 C11 B1 -114.5(18) .
C14 Li1 C11 B1 -147.7(17) .
C13 Li1 C11 B1 174.0(16) .
C104 Li1 C11 B1 -167(3) .
O105 Li1 C11 Fe1 56(3) .
O102 Li1 C11 Fe1 -84.4(15) .
N12 Li1 C11 Fe1 164.1(11) .
C12 Li1 C11 Fe1 -55.0(10) .
C15 Li1 C11 Fe1 52.5(10) .
C14 Li1 C11 Fe1 19.3(10) .
C13 Li1 C11 Fe1 -19.1(10) .
C104 Li1 C11 Fe1 0(4) .
C15 C11 C12 C13 2.6(17) .
B1 C11 C12 C13 177.9(18) .
Fe1 C11 C12 C13 60.3(11) .
Li1 C11 C12 C13 -70.4(14) .
C15 C11 C12 Fe1 -57.7(9) .
B1 C11 C12 Fe1 118(2) .
Li1 C11 C12 Fe1 -130.7(7) .
C15 C11 C12 Li1 73.1(10) .
B1 C11 C12 Li1 -112(2) .
Fe1 C11 C12 Li1 130.7(7) .
C25 Fe1 C12 C11 -16(13) .
C24 Fe1 C12 C11 -57.6(16) .
C22 Fe1 C12 C11 -139.7(12) .
C23 Fe1 C12 C11 -95.8(12) .
C15 Fe1 C12 C11 41.5(9) .
C14 Fe1 C12 C11 83.0(11) .
C21 Fe1 C12 C11 177.4(9) .
C13 Fe1 C12 C11 123.4(14) .
C25 Fe1 C12 C13 -140(13) .
C24 Fe1 C12 C13 178.9(16) .
C22 Fe1 C12 C13 96.9(14) .
C23 Fe1 C12 C13 140.8(13) .
C15 Fe1 C12 C13 -81.9(11) .
C14 Fe1 C12 C13 -40.5(11) .
C21 Fe1 C12 C13 53.9(14) .
C11 Fe1 C12 C13 -123.4(14) .
C25 Fe1 C12 Li1 -73(13) .
C24 Fe1 C12 Li1 -114.6(16) .
C22 Fe1 C12 Li1 163.4(13) .
C23 Fe1 C12 Li1 -152.8(13) .
C15 Fe1 C12 Li1 -15.5(11) .
C14 Fe1 C12 Li1 26.0(12) .
C21 Fe1 C12 Li1 120.4(11) .
C11 Fe1 C12 Li1 -57.0(11) .
C13 Fe1 C12 Li1 66.5(14) .
O105 Li1 C12 C11 -114(2) .
O102 Li1 C12 C11 156.7(12) .
N12 Li1 C12 C11 38.8(11) .
C15 Li1 C12 C11 -43.3(9) .
C14 Li1 C12 C11 -80.6(10) .
C13 Li1 C12 C11 -119.4(14) .
C104 Li1 C12 C11 -157.3(14) .
O105 Li1 C12 C13 5(2) .
O102 Li1 C12 C13 -83.9(14) .
N12 Li1 C12 C13 158.2(14) .
C11 Li1 C12 C13 119.4(14) .
C15 Li1 C12 C13 76.1(11) .
C14 Li1 C12 C13 38.8(10) .
C104 Li1 C12 C13 -37.9(17) .
O105 Li1 C12 Fe1 -57(3) .
O102 Li1 C12 Fe1 -145.9(11) .
N12 Li1 C12 Fe1 96.3(12) .
C11 Li1 C12 Fe1 57.5(11) .
C15 Li1 C12 Fe1 14.1(10) .
C14 Li1 C12 Fe1 -23.1(10) .
C13 Li1 C12 Fe1 -61.9(11) .
C104 Li1 C12 Fe1 -99.9(16) .
C11 C12 C13 C14 -2.1(18) .
Fe1 C12 C13 C14 59.2(10) .
Li1 C12 C13 C14 -67.6(12) .
C11 C12 C13 Fe1 -61.2(13) .
Li1 C12 C13 Fe1 -126.8(9) .
C11 C12 C13 Li1 65.6(13) .
Fe1 C12 C13 Li1 126.8(9) .
C25 Fe1 C13 C14 63.8(16) .
C24 Fe1 C13 C14 89(35) .
C22 Fe1 C13 C14 147.3(11) .
C23 Fe1 C13 C14 -176.9(12) .
C15 Fe1 C13 C14 -33.6(9) .
C12 Fe1 C13 C14 -112.6(14) .
C21 Fe1 C13 C14 99.5(10) .
C11 Fe1 C13 C14 -79.5(11) .
C25 Fe1 C13 C12 176.3(13) .
C24 Fe1 C13 C12 -158(34) .
C22 Fe1 C13 C12 -100.1(12) .
C23 Fe1 C13 C12 -64.4(15) .
C15 Fe1 C13 C12 79.0(10) .
C14 Fe1 C13 C12 112.6(14) .
C21 Fe1 C13 C12 -147.9(9) .
C11 Fe1 C13 C12 33.1(9) .
C25 Fe1 C13 Li1 125.7(12) .
C24 Fe1 C13 Li1 151(34) .
C22 Fe1 C13 Li1 -150.8(10) .
C23 Fe1 C13 Li1 -115.0(13) .
C15 Fe1 C13 Li1 28.3(8) .
C14 Fe1 C13 Li1 61.9(11) .
C12 Fe1 C13 Li1 -50.7(9) .
C21 Fe1 C13 Li1 161.4(7) .
C11 Fe1 C13 Li1 -17.6(8) .
O105 Li1 C13 C14 -68.5(14) .
O102 Li1 C13 C14 -152.1(13) .
N12 Li1 C13 C14 78.7(17) .
C11 Li1 C13 C14 74.6(12) .
C12 Li1 C13 C14 108.3(17) .
C15 Li1 C13 C14 31.3(9) .
C104 Li1 C13 C14 -99.0(12) .
O105 Li1 C13 C12 -176.8(15) .
O102 Li1 C13 C12 99.6(14) .
N12 Li1 C13 C12 -29.5(18) .
C11 Li1 C13 C12 -33.7(10) .
C15 Li1 C13 C12 -77.0(12) .
C14 Li1 C13 C12 -108.3(17) .
C104 Li1 C13 C12 152.8(14) .
O105 Li1 C13 Fe1 -125.9(12) .
O102 Li1 C13 Fe1 150.5(10) .
N12 Li1 C13 Fe1 21.4(19) .
C11 Li1 C13 Fe1 17.2(8) .
C12 Li1 C13 Fe1 50.9(11) .
C15 Li1 C13 Fe1 -26.0(7) .
C14 Li1 C13 Fe1 -57.4(10) .
C104 Li1 C13 Fe1 -156.3(9) .
C12 C13 C14 C15 0.4(18) .
Fe1 C13 C14 C15 59.3(12) .
Li1 C13 C14 C15 -60.8(14) .
C12 C13 C14 Fe1 -58.8(10) .
Li1 C13 C14 Fe1 -120.1(7) .
C12 C13 C14 Li1 61.3(10) .
Fe1 C13 C14 Li1 120.1(7) .
C25 Fe1 C14 C15 95.1(12) .
C24 Fe1 C14 C15 59.3(13) .
C22 Fe1 C14 C15 -176.8(13) .
C23 Fe1 C14 C15 -47(33) .
C12 Fe1 C14 C15 -81.0(11) .
C21 Fe1 C14 C15 140.3(9) .
C11 Fe1 C14 C15 -40.0(10) .
C13 Fe1 C14 C15 -123.6(14) .
C25 Fe1 C14 C13 -141.3(11) .
C24 Fe1 C14 C13 -177.0(11) .
C22 Fe1 C14 C13 -53.2(15) .
C23 Fe1 C14 C13 76(33) .
C15 Fe1 C14 C13 123.6(14) .
C12 Fe1 C14 C13 42.6(10) .
C21 Fe1 C14 C13 -96.0(9) .
C11 Fe1 C14 C13 83.7(11) .
C25 Fe1 C14 Li1 153.8(10) .
C24 Fe1 C14 Li1 118.0(11) .
C22 Fe1 C14 Li1 -118.1(13) .
C23 Fe1 C14 Li1 11(33) .
C15 Fe1 C14 Li1 58.7(11) .
C12 Fe1 C14 Li1 -22.3(10) .
C21 Fe1 C14 Li1 -161.0(9) .
C11 Fe1 C14 Li1 18.7(10) .
C13 Fe1 C14 Li1 -65.0(11) .
O105 Li1 C14 C15 -119.4(14) .
O102 Li1 C14 C15 155.3(16) .
N12 Li1 C14 C15 -0.8(15) .
C11 Li1 C14 C15 39.8(11) .
C12 Li1 C14 C15 80.1(12) .
C13 Li1 C14 C15 122.5(16) .
C104 Li1 C14 C15 -147.1(14) .
O105 Li1 C14 C13 118.1(14) .
O102 Li1 C14 C13 32.8(15) .
N12 Li1 C14 C13 -123.3(16) .
C11 Li1 C14 C13 -82.7(13) .
C12 Li1 C14 C13 -42.4(12) .
C15 Li1 C14 C13 -122.5(16) .
C104 Li1 C14 C13 90.4(14) .
O105 Li1 C14 Fe1 -177.9(11) .
O102 Li1 C14 Fe1 96.9(14) .
N12 Li1 C14 Fe1 -59.2(16) .
C11 Li1 C14 Fe1 -18.7(10) .
C12 Li1 C14 Fe1 21.7(10) .
C15 Li1 C14 Fe1 -58.5(9) .
C13 Li1 C14 Fe1 64.0(12) .
C104 Li1 C14 Fe1 154.5(11) .
C13 C14 C15 C11 1.1(19) .
Fe1 C14 C15 C11 61.8(10) .
Li1 C14 C15 C11 -61.9(11) .
C13 C14 C15 Fe1 -60.7(12) .
Li1 C14 C15 Fe1 -123.7(7) .
C13 C14 C15 Li1 62.9(13) .
Fe1 C14 C15 Li1 123.7(7) .
C12 C11 C15 C14 -2.3(17) .
B1 C11 C15 C14 -178.8(14) .
Fe1 C11 C15 C14 -61.9(11) .
Li1 C11 C15 C14 69.6(13) .
C12 C11 C15 Fe1 59.6(10) .
B1 C11 C15 Fe1 -116.9(13) .
Li1 C11 C15 Fe1 131.5(9) .
C12 C11 C15 Li1 -71.9(12) .
B1 C11 C15 Li1 111.6(14) .
Fe1 C11 C15 Li1 -131.5(9) .
C25 Fe1 C15 C14 -101.6(12) .
C24 Fe1 C15 C14 -142.7(12) .
C22 Fe1 C15 C14 56(22) .
C23 Fe1 C15 C14 177.6(15) .
C12 Fe1 C15 C14 81.7(12) .
C21 Fe1 C15 C14 -59.7(14) .
C11 Fe1 C15 C14 118.5(15) .
C13 Fe1 C15 C14 35.5(10) .
C25 Fe1 C15 C11 139.9(11) .
C24 Fe1 C15 C11 98.8(12) .
C22 Fe1 C15 C11 -63(22) .
C23 Fe1 C15 C11 59.1(17) .
C14 Fe1 C15 C11 -118.5(15) .
C12 Fe1 C15 C11 -36.8(10) .
C21 Fe1 C15 C11 -178.2(11) .
C13 Fe1 C15 C11 -83.0(11) .
C25 Fe1 C15 Li1 -168.8(10) .
C24 Fe1 C15 Li1 150.1(10) .
C22 Fe1 C15 Li1 -12(23) .
C23 Fe1 C15 Li1 110.4(15) .
C14 Fe1 C15 Li1 -67.2(13) .
C12 Fe1 C15 Li1 14.5(10) .
C21 Fe1 C15 Li1 -127.0(9) .
C11 Fe1 C15 Li1 51.3(11) .
C13 Fe1 C15 Li1 -31.7(9) .
O105 Li1 C15 C14 66.7(15) .
O102 Li1 C15 C14 -40(2) .
N12 Li1 C15 C14 179.3(13) .
C11 Li1 C15 C14 -115.8(15) .
C12 Li1 C15 C14 -76.5(13) .
C13 Li1 C15 C14 -33.5(11) .
C104 Li1 C15 C14 43.3(19) .
O105 Li1 C15 C11 -177.5(15) .
O102 Li1 C15 C11 76(2) .
N12 Li1 C15 C11 -64.9(11) .
C12 Li1 C15 C11 39.2(9) .
C14 Li1 C15 C11 115.8(16) .
C13 Li1 C15 C11 82.3(11) .
C104 Li1 C15 C11 159.0(18) .
O105 Li1 C15 Fe1 129.4(11) .
O102 Li1 C15 Fe1 23(2) .
N12 Li1 C15 Fe1 -118.0(10) .
C11 Li1 C15 Fe1 -53.1(10) .
C12 Li1 C15 Fe1 -13.8(9) .
C14 Li1 C15 Fe1 62.7(12) .
C13 Li1 C15 Fe1 29.2(9) .
C104 Li1 C15 Fe1 106.0(15) .
C1B B1 N11 C19 53(2) .
C1A B1 N11 C19 -70(3) .
C11 B1 N11 C19 -177.8(17) .
C1B B1 N11 N12 -126.9(17) .
C1A B1 N11 N12 110(2) .
C11 B1 N11 N12 2.7(19) .
C19 N11 N12 C17 -5.3(18) .
B1 N11 N12 C17 174.4(13) .
C19 N11 N12 Li1 174.2(14) .
B1 N11 N12 Li1 -6(2) .
O105 Li1 N12 C17 -32(2) .
O102 Li1 N12 C17 59(2) .
C11 Li1 N12 C17 -175.9(15) .
C12 Li1 N12 C17 164.3(14) .
C15 Li1 N12 C17 -143.7(15) .
C14 Li1 N12 C17 -143.4(15) .
C13 Li1 N12 C17 -179.4(14) .
C104 Li1 N12 C17 -2(2) .
O105 Li1 N12 N11 148.2(12) .
O102 Li1 N12 N11 -120.1(14) .
C11 Li1 N12 N11 4.8(13) .
C12 Li1 N12 N11 -15.1(15) .
C15 Li1 N12 N11 36.9(14) .
C14 Li1 N12 N11 37.3(18) .
C13 Li1 N12 N11 1(2) .
C104 Li1 N12 N11 178.6(11) .
N11 N12 C17 C18 3.4(17) .
Li1 N12 C17 C18 -176.0(12) .
N12 C17 C18 C19 -0.5(18) .
N12 N11 C19 C18 5(2) .
B1 N11 C19 C18 -174.2(14) .
C17 C18 C19 N11 -3(2) .
O105 Li1 O102 C101 170(4) .
N12 Li1 O102 C101 61(5) .
C11 Li1 O102 C101 -31(5) .
C12 Li1 O102 C101 -47(5) .
C15 Li1 O102 C101 -75(5) .
C14 Li1 O102 C101 -97(5) .
C13 Li1 O102 C101 -80(4) .
C104 Li1 O102 C101 173(5) .
O105 Li1 O102 C103 17(2) .
N12 Li1 O102 C103 -93(2) .
C11 Li1 O102 C103 175(2) .
C12 Li1 O102 C103 160(2) .
C15 Li1 O102 C103 131(3) .
C14 Li1 O102 C103 110(2) .
C13 Li1 O102 C103 126(2) .
C104 Li1 O102 C103 20(2) .
C101 O102 C103 C104 162(4) .
Li1 O102 C103 C104 -37(4) .
O102 C103 C104 O105 50(5) .
O102 C103 C104 Li1 25(3) .
O105 Li1 C104 C103 149(4) .
O102 Li1 C104 C103 -25(3) .
N12 Li1 C104 C103 74(3) .
C11 Li1 C104 C103 -124(4) .
C12 Li1 C104 C103 -87(3) .
C15 Li1 C104 C103 -161(3) .
C14 Li1 C104 C103 -140(3) .
C13 Li1 C104 C103 -108(3) .
O102 Li1 C104 O105 -173.9(18) .
N12 Li1 C104 O105 -74.9(16) .
C11 Li1 C104 O105 87(4) .
C12 Li1 C104 O105 123.9(18) .
C15 Li1 C104 O105 50(2) .
C14 Li1 C104 O105 70.6(16) .
C13 Li1 C104 O105 103.1(15) .
C103 C104 O105 C106 143(3) .
Li1 C104 O105 C106 -178(3) .
C103 C104 O105 Li1 -38(4) .
O102 Li1 O105 C106 -177(2) .
N12 Li1 O105 C106 -63(2) .
C11 Li1 O105 C106 34(3) .
C12 Li1 O105 C106 89(3) .
C15 Li1 O105 C106 36(2) .
C14 Li1 O105 C106 63(2) .
C13 Li1 O105 C106 92(2) .
C104 Li1 O105 C106 178(3) .
O102 Li1 O105 C104 4.9(15) .
N12 Li1 O105 C104 119.0(16) .
C11 Li1 O105 C104 -145(2) .
C12 Li1 O105 C104 -89(2) .
C15 Li1 O105 C104 -142.1(15) .
C14 Li1 O105 C104 -115.2(15) .
C13 Li1 O105 C104 -86.2(16) .
N21 B2 C21 C25 -92.0(19) .
C2B B2 C21 C25 28(2) .
C2A B2 C21 C25 150.8(17) .
N21 B2 C21 C22 81.3(19) .
C2B B2 C21 C22 -159.1(16) .
C2A B2 C21 C22 -36(2) .
N21 B2 C21 Fe1 173.1(9) .
C2B B2 C21 Fe1 -67.3(19) .
C2A B2 C21 Fe1 56(2) .
N21 B2 C21 Li2 -6.3(15) .
C2B B2 C21 Li2 113.3(15) .
C2A B2 C21 Li2 -123.5(16) .
C24 Fe1 C21 C25 33.6(12) .
C22 Fe1 C21 C25 114.5(16) .
C23 Fe1 C21 C25 77.1(13) .
C15 Fe1 C21 C25 -68.6(14) .
C14 Fe1 C21 C25 -103.2(11) .
C12 Fe1 C21 C25 178.7(13) .
C11 Fe1 C21 C25 -112(26) .
C13 Fe1 C21 C25 -146.1(12) .
C25 Fe1 C21 C22 -114.5(16) .
C24 Fe1 C21 C22 -80.9(15) .
C23 Fe1 C21 C22 -37.4(14) .
C15 Fe1 C21 C22 176.9(16) .
C14 Fe1 C21 C22 142.3(14) .
C12 Fe1 C21 C22 64.2(16) .
C11 Fe1 C21 C22 134(26) .
C13 Fe1 C21 C22 99.4(14) .
C25 Fe1 C21 B2 124.7(16) .
C24 Fe1 C21 B2 158.3(16) .
C22 Fe1 C21 B2 -120.8(18) .
C23 Fe1 C21 B2 -158.2(16) .
C15 Fe1 C21 B2 56.1(17) .
C14 Fe1 C21 B2 21.5(15) .
C12 Fe1 C21 B2 -56.6(16) .
C11 Fe1 C21 B2 13(26) .
C13 Fe1 C21 B2 -21.4(15) .
C25 Fe1 C21 Li2 -56.0(12) .
C24 Fe1 C21 Li2 -22.5(12) .
C22 Fe1 C21 Li2 58.5(15) .
C23 Fe1 C21 Li2 21.1(12) .
C15 Fe1 C21 Li2 -124.7(11) .
C14 Fe1 C21 Li2 -159.2(10) .
C12 Fe1 C21 Li2 122.7(12) .
C11 Fe1 C21 Li2 -168(25) .
C13 Fe1 C21 Li2 157.9(10) .
O205 Li2 C21 C25 10.4(18) .
N22 Li2 C21 C25 134.8(11) .
O202 Li2 C21 C25 -122.1(18) .
C203 Li2 C21 C25 -99(3) .
C22 Li2 C21 C25 -104.7(14) .
C24 Li2 C21 C25 -32.1(10) .
C23 Li2 C21 C25 -69.8(11) .
O205 Li2 C21 C22 115(2) .
N22 Li2 C21 C22 -120.5(14) .
O202 Li2 C21 C22 -17.4(18) .
C25 Li2 C21 C22 104.7(14) .
C203 Li2 C21 C22 6(3) .
C24 Li2 C21 C22 72.6(13) .
C23 Li2 C21 C22 34.9(11) .
O205 Li2 C21 B2 -118.5(19) .
N22 Li2 C21 B2 5.9(12) .
O202 Li2 C21 B2 109.0(17) .
C25 Li2 C21 B2 -128.9(12) .
C203 Li2 C21 B2 132(3) .
C22 Li2 C21 B2 126.5(15) .
C24 Li2 C21 B2 -161.0(13) .
C23 Li2 C21 B2 161.4(13) .
O205 Li2 C21 Fe1 62(2) .
N22 Li2 C21 Fe1 -173.5(7) .
O202 Li2 C21 Fe1 -70.4(19) .
C25 Li2 C21 Fe1 51.7(10) .
C203 Li2 C21 Fe1 -47(3) .
C22 Li2 C21 Fe1 -53.0(12) .
C24 Li2 C21 Fe1 19.6(10) .
C23 Li2 C21 Fe1 -18.1(11) .
C25 C21 C22 C23 1.8(18) .
B2 C21 C22 C23 -173.0(16) .
Fe1 C21 C22 C23 60.1(12) .
Li2 C21 C22 C23 -71.2(16) .
C25 C21 C22 Fe1 -58.3(11) .
B2 C21 C22 Fe1 126.9(15) .
Li2 C21 C22 Fe1 -131.3(10) .
C25 C21 C22 Li2 73.0(11) .
B2 C21 C22 Li2 -101.8(16) .
Fe1 C21 C22 Li2 131.3(10) .
C25 Fe1 C22 C23 -78.0(15) .
C24 Fe1 C22 C23 -37.6(12) .
C15 Fe1 C22 C23 124(22) .
C14 Fe1 C22 C23 177.5(14) .
C12 Fe1 C22 C23 98.8(15) .
C21 Fe1 C22 C23 -118.0(18) .
C11 Fe1 C22 C23 64(2) .
C13 Fe1 C22 C23 144.2(14) .
C25 Fe1 C22 C21 40.0(9) .
C24 Fe1 C22 C21 80.4(11) .
C23 Fe1 C22 C21 118.0(18) .
C15 Fe1 C22 C21 -118(22) .
C14 Fe1 C22 C21 -64.5(16) .
C12 Fe1 C22 C21 -143.2(10) .
C11 Fe1 C22 C21 -178.2(10) .
C13 Fe1 C22 C21 -97.8(11) .
C25 Fe1 C22 Li2 -9.6(12) .
C24 Fe1 C22 Li2 30.8(12) .
C23 Fe1 C22 Li2 68.4(17) .
C15 Fe1 C22 Li2 -167(21) .
C14 Fe1 C22 Li2 -114.0(15) .
C12 Fe1 C22 Li2 167.2(12) .
C21 Fe1 C22 Li2 -49.6(10) .
C11 Fe1 C22 Li2 132.2(12) .
C13 Fe1 C22 Li2 -147.4(12) .
O205 Li2 C22 C23 1(3) .
N22 Li2 C22 C23 171.9(17) .
O202 Li2 C22 C23 -80.1(17) .
C21 Li2 C22 C23 113.1(17) .
C25 Li2 C22 C23 71.3(14) .
C203 Li2 C22 C23 -64(2) .
C24 Li2 C22 C23 35.0(12) .
O205 Li2 C22 C21 -113(2) .
N22 Li2 C22 C21 58.8(13) .
O202 Li2 C22 C21 166.7(15) .
C25 Li2 C22 C21 -41.8(8) .
C203 Li2 C22 C21 -176.7(18) .
C24 Li2 C22 C21 -78.2(11) .
C23 Li2 C22 C21 -113.1(17) .
O205 Li2 C22 Fe1 -62(3) .
N22 Li2 C22 Fe1 109.4(15) .
O202 Li2 C22 Fe1 -142.6(13) .
C21 Li2 C22 Fe1 50.6(10) .
C25 Li2 C22 Fe1 8.8(11) .
C203 Li2 C22 Fe1 -126.1(17) .
C24 Li2 C22 Fe1 -27.5(11) .
C23 Li2 C22 Fe1 -62.5(15) .
C21 C22 C23 C24 -1(2) .
Fe1 C22 C23 C24 58.5(14) .
Li2 C22 C23 C24 -62.7(14) .
C21 C22 C23 Fe1 -59.4(11) .
Li2 C22 C23 Fe1 -121.3(9) .
C21 C22 C23 Li2 61.9(13) .
Fe1 C22 C23 Li2 121.3(9) .
C25 Fe1 C23 C22 85.7(14) .
C24 Fe1 C23 C22 119.7(18) .
C15 Fe1 C23 C22 -176.8(13) .
C14 Fe1 C23 C22 -131(32) .
C12 Fe1 C23 C22 -98.2(14) .
C21 Fe1 C23 C22 41.1(12) .
C11 Fe1 C23 C22 -138.6(14) .
C13 Fe1 C23 C22 -57.4(17) .
C25 Fe1 C23 C24 -34.0(11) .
C22 Fe1 C23 C24 -119.7(18) .
C15 Fe1 C23 C24 63.5(15) .
C14 Fe1 C23 C24 109(32) .
C12 Fe1 C23 C24 142.2(11) .
C21 Fe1 C23 C24 -78.6(11) .
C11 Fe1 C23 C24 101.7(12) .
C13 Fe1 C23 C24 -177.1(11) .
C25 Fe1 C23 Li2 27.5(12) .
C24 Fe1 C23 Li2 61.5(12) .
C22 Fe1 C23 Li2 -58.2(14) .
C15 Fe1 C23 Li2 125.0(11) .
C14 Fe1 C23 Li2 171(32) .
C12 Fe1 C23 Li2 -156.3(11) .
C21 Fe1 C23 Li2 -17.1(10) .
C11 Fe1 C23 Li2 163.2(11) .
C13 Fe1 C23 Li2 -115.6(12) .
O205 Li2 C23 C22 -179.6(18) .
N22 Li2 C23 C22 -10(2) .
O202 Li2 C23 C22 101.7(17) .
C21 Li2 C23 C22 -41.3(11) .
C25 Li2 C23 C22 -84.1(14) .
C203 Li2 C23 C22 123.6(17) .
C24 Li2 C23 C22 -117.5(18) .
O205 Li2 C23 C24 -62.1(16) .
N22 Li2 C23 C24 107(2) .
O202 Li2 C23 C24 -140.9(16) .
C21 Li2 C23 C24 76.2(12) .
C25 Li2 C23 C24 33.4(12) .
C203 Li2 C23 C24 -119.0(17) .
C22 Li2 C23 C24 117.5(18) .
O205 Li2 C23 Fe1 -121.6(15) .
N22 Li2 C23 Fe1 48(2) .
O202 Li2 C23 Fe1 159.6(14) .
C21 Li2 C23 Fe1 16.7(10) .
C25 Li2 C23 Fe1 -26.1(11) .
C203 Li2 C23 Fe1 -178.4(14) .
C22 Li2 C23 Fe1 58.0(11) .
C24 Li2 C23 Fe1 -59.5(13) .
C22 C23 C24 C25 -1(2) .
Fe1 C23 C24 C25 58.1(15) .
Li2 C23 C24 C25 -61.6(15) .
C22 C23 C24 Fe1 -58.7(14) .
Li2 C23 C24 Fe1 -119.6(8) .
C22 C23 C24 Li2 60.9(16) .
Fe1 C23 C24 Li2 119.6(8) .
C22 Fe1 C24 C25 -85.2(15) .
C23 Fe1 C24 C25 -122.6(19) .
C15 Fe1 C24 C25 95.6(14) .
C14 Fe1 C24 C25 60.5(17) .
C12 Fe1 C24 C25 176.1(14) .
C21 Fe1 C24 C25 -36.9(12) .
C11 Fe1 C24 C25 142.0(14) .
C13 Fe1 C24 C25 -26(36) .
C25 Fe1 C24 C23 122.6(19) .
C22 Fe1 C24 C23 37.4(12) .
C15 Fe1 C24 C23 -141.8(12) .
C14 Fe1 C24 C23 -177.0(13) .
C12 Fe1 C24 C23 -61.3(18) .
C21 Fe1 C24 C23 85.7(12) .
C11 Fe1 C24 C23 -95.4(13) .
C13 Fe1 C24 C23 96(35) .
C25 Fe1 C24 Li2 55.9(13) .
C22 Fe1 C24 Li2 -29.3(11) .
C23 Fe1 C24 Li2 -66.7(15) .
C15 Fe1 C24 Li2 151.5(10) .
C14 Fe1 C24 Li2 116.4(13) .
C12 Fe1 C24 Li2 -128.0(10) .
C21 Fe1 C24 Li2 19.0(9) .
C11 Fe1 C24 Li2 -162.1(10) .
C13 Fe1 C24 Li2 30(36) .
O205 Li2 C24 C25 -117.0(18) .
N22 Li2 C24 C25 21(2) .
O202 Li2 C24 C25 162(2) .
C21 Li2 C24 C25 37.8(13) .
C203 Li2 C24 C25 -173.6(19) .
C22 Li2 C24 C25 83.4(16) .
C23 Li2 C24 C25 119(2) .
O205 Li2 C24 C23 124.5(15) .
N22 Li2 C24 C23 -98(2) .
O202 Li2 C24 C23 43.4(18) .
C21 Li2 C24 C23 -80.7(14) .
C25 Li2 C24 C23 -119(2) .
C203 Li2 C24 C23 67.9(17) .
C22 Li2 C24 C23 -35.1(12) .
O205 Li2 C24 Fe1 -173.4(12) .
N22 Li2 C24 Fe1 -36(2) .
O202 Li2 C24 Fe1 105.5(16) .
C21 Li2 C24 Fe1 -18.6(9) .
C25 Li2 C24 Fe1 -56.4(13) .
C203 Li2 C24 Fe1 130.0(14) .
C22 Li2 C24 Fe1 27.0(11) .
C23 Li2 C24 Fe1 62.1(15) .
C23 C24 C25 C21 2(2) .
Fe1 C24 C25 C21 60.1(12) .
Li2 C24 C25 C21 -64.9(14) .
C23 C24 C25 Fe1 -58.1(14) .
Li2 C24 C25 Fe1 -124.9(10) .
C23 C24 C25 Li2 66.8(16) .
Fe1 C24 C25 Li2 124.9(10) .
C22 C21 C25 C24 -2.3(19) .
B2 C21 C25 C24 172.3(16) .
Fe1 C21 C25 C24 -60.4(13) .
Li2 C21 C25 C24 72.2(15) .
C22 C21 C25 Fe1 58.1(10) .
B2 C21 C25 Fe1 -127.3(16) .
Li2 C21 C25 Fe1 132.6(8) .
C22 C21 C25 Li2 -74.5(11) .
B2 C21 C25 Li2 100.1(17) .
Fe1 C21 C25 Li2 -132.6(8) .
C22 Fe1 C25 C24 80.1(16) .
C23 Fe1 C25 C24 36.6(15) .
C15 Fe1 C25 C24 -100.9(16) .
C14 Fe1 C25 C24 -142.0(15) .
C12 Fe1 C25 C24 -44(14) .
C21 Fe1 C25 C24 123.0(18) .
C11 Fe1 C25 C24 -59.5(18) .
C13 Fe1 C25 C24 178.7(17) .
C24 Fe1 C25 C21 -123.0(18) .
C22 Fe1 C25 C21 -42.8(11) .
C23 Fe1 C25 C21 -86.4(12) .
C15 Fe1 C25 C21 136.2(9) .
C14 Fe1 C25 C21 95.0(10) .
C12 Fe1 C25 C21 -167(13) .
C11 Fe1 C25 C21 177.6(8) .
C13 Fe1 C25 C21 55.7(17) .
C24 Fe1 C25 Li2 -69.8(16) .
C22 Fe1 C25 Li2 10.4(13) .
C23 Fe1 C25 Li2 -33.2(13) .
C15 Fe1 C25 Li2 -170.6(11) .
C14 Fe1 C25 Li2 148.2(12) .
C12 Fe1 C25 Li2 -114(13) .
C21 Fe1 C25 Li2 53.2(12) .
C11 Fe1 C25 Li2 -129.2(12) .
C13 Fe1 C25 Li2 108.9(15) .
O205 Li2 C25 C24 68.7(18) .
N22 Li2 C25 C24 -163.8(19) .
O202 Li2 C25 C24 -26(3) .
C21 Li2 C25 C24 -118.1(18) .
C203 Li2 C25 C24 9(3) .
C22 Li2 C25 C24 -73.7(17) .
C23 Li2 C25 C24 -35.1(15) .
O205 Li2 C25 C21 -173.2(12) .
N22 Li2 C25 C21 -45.8(12) .
O202 Li2 C25 C21 92(2) .
C203 Li2 C25 C21 127(2) .
C22 Li2 C25 C21 44.4(10) .
C24 Li2 C25 C21 118.1(18) .
C23 Li2 C25 C21 82.9(11) .
O205 Li2 C25 Fe1 133.1(12) .
N22 Li2 C25 Fe1 -99.5(13) .
O202 Li2 C25 Fe1 38(3) .
C21 Li2 C25 Fe1 -53.7(11) .
C203 Li2 C25 Fe1 73(2) .
C22 Li2 C25 Fe1 -9.4(12) .
C24 Li2 C25 Fe1 64.3(15) .
C23 Li2 C25 Fe1 29.2(11) .
C2B B2 N21 C29 60(3) .
C21 B2 N21 C29 179.0(18) .
C2A B2 N21 C29 -60(3) .
C2B B2 N21 N22 -115.3(17) .
C21 B2 N21 N22 4(2) .
C2A B2 N21 N22 124.6(18) .
C29 N21 N22 C27 3.1(19) .
B2 N21 N22 C27 178.9(14) .
C29 N21 N22 Li2 -174.0(17) .
B2 N21 N22 Li2 2(2) .
O205 Li2 N22 C27 -37(2) .
O202 Li2 N22 C27 50(2) .
C21 Li2 N22 C27 179.3(14) .
C25 Li2 N22 C27 -157.0(14) .
C203 Li2 N22 C27 28(2) .
C22 Li2 N22 C27 149.0(15) .
C24 Li2 N22 C27 -167.1(16) .
C23 Li2 N22 C27 154.2(16) .
O205 Li2 N22 N21 139.1(15) .
O202 Li2 N22 N21 -133.8(14) .
C21 Li2 N22 N21 -4.5(14) .
C25 Li2 N22 N21 19.2(17) .
C203 Li2 N22 N21 -155.6(14) .
C22 Li2 N22 N21 -34.8(16) .
C24 Li2 N22 N21 9(2) .
C23 Li2 N22 N21 -30(2) .
N21 N22 C27 C28 4(2) .
Li2 N22 C27 C28 -179.2(18) .
N22 C27 C28 C29 -9(3) .
N22 N21 C29 C28 -8(2) .
B2 N21 C29 C28 176.4(17) .
C27 C28 C29 N21 11(3) .
O205 Li2 O202 C203 -4(4) .
N22 Li2 O202 C203 -122(4) .
C21 Li2 O202 C203 148(4) .
C25 Li2 O202 C203 101(4) .
C22 Li2 O202 C203 137(4) .
C24 Li2 O202 C203 88(4) .
C23 Li2 O202 C203 108(4) .
O205 Li2 O202 C201 168.7(18) .
N22 Li2 O202 C201 51(2) .
C21 Li2 O202 C201 -39(3) .
C25 Li2 O202 C201 -86(3) .
C203 Li2 O202 C201 173(4) .
C22 Li2 O202 C201 -49(2) .
C24 Li2 O202 C201 -99(2) .
C23 Li2 O202 C201 -79(2) .
C201 O202 C203 C204 -156(7) .
Li2 O202 C203 C204 17(10) .
C201 O202 C203 Li2 -173(4) .
O205 Li2 C203 O202 175(4) .
N22 Li2 C203 O202 66(4) .
C21 Li2 C203 O202 -50(5) .
C25 Li2 C203 O202 -106(4) .
C22 Li2 C203 O202 -47(4) .
C24 Li2 C203 O202 -101(4) .
C23 Li2 C203 O202 -74(4) .
O205 Li2 C203 C204 6(2) .
N22 Li2 C203 C204 -103(3) .
O202 Li2 C203 C204 -169(6) .
C21 Li2 C203 C204 141(3) .
C25 Li2 C203 C204 85(4) .
C22 Li2 C203 C204 144(3) .
C24 Li2 C203 C204 90(3) .
C23 Li2 C203 C204 117(3) .
O202 C203 C204 O205 -20(10) .
Li2 C203 C204 O205 -6(2) .
C203 C204 O205 C206 -152(3) .
C203 C204 O205 Li2 9(3) .
N22 Li2 O205 C206 -100(3) .
O202 Li2 O205 C206 156(2) .
C21 Li2 O205 C206 11(3) .
C25 Li2 O205 C206 17(2) .
C203 Li2 O205 C206 154(3) .
C22 Li2 O205 C206 70(3) .
C24 Li2 O205 C206 44(2) .
C23 Li2 O205 C206 70(2) .
N22 Li2 O205 C204 100.5(17) .
O202 Li2 O205 C204 -2.8(14) .
C21 Li2 O205 C204 -148.0(18) .
C25 Li2 O205 C204 -142.0(13) .
C203 Li2 O205 C204 -4.9(19) .
C22 Li2 O205 C204 -89(3) .
C24 Li2 O205 C204 -115.4(14) .
C23 Li2 O205 C204 -89.0(16) .
C3A B3 C31 C35 -39(2) .
C3B B3 C31 C35 -159.7(16) .
N31 B3 C31 C35 79.7(17) .
C3A B3 C31 C32 153.0(16) .
C3B B3 C31 C32 32(2) .
N31 B3 C31 C32 -89(2) .
C3A B3 C31 Fe2 56(2) .
C3B B3 C31 Fe2 -64.8(18) .
N31 B3 C31 Fe2 174.6(9) .
C3A B3 C31 Li3 -124.9(15) .
C3B B3 C31 Li3 114.2(15) .
N31 B3 C31 Li3 -6.4(14) .
C43 Fe2 C31 C35 162.3(14) .
C45 Fe2 C31 C35 76.5(12) .
C34 Fe2 C31 C35 -39.2(9) .
C32 Fe2 C31 C35 -114.8(12) .
C41 Fe2 C31 C35 54(3) .
C44 Fe2 C31 C35 119.1(11) .
C33 Fe2 C31 C35 -80.9(10) .
C42 Fe2 C31 C35 -173(2) .
C43 Fe2 C31 C32 -83.0(15) .
C45 Fe2 C31 C32 -168.8(10) .
C34 Fe2 C31 C32 75.6(10) .
C41 Fe2 C31 C32 169(2) .
C44 Fe2 C31 C32 -126.1(10) .
C33 Fe2 C31 C32 33.9(9) .
C42 Fe2 C31 C32 -58(3) .
C35 Fe2 C31 C32 114.8(12) .
C43 Fe2 C31 B3 43(2) .
C45 Fe2 C31 B3 -42.7(17) .
C34 Fe2 C31 B3 -158.3(16) .
C32 Fe2 C31 B3 126.1(17) .
C41 Fe2 C31 B3 -65(3) .
C44 Fe2 C31 B3 0.0(16) .
C33 Fe2 C31 B3 160.0(16) .
C42 Fe2 C31 B3 68(3) .
C35 Fe2 C31 B3 -119.2(17) .
C43 Fe2 C31 Li3 -135.8(15) .
C45 Fe2 C31 Li3 138.5(11) .
C34 Fe2 C31 Li3 22.8(10) .
C32 Fe2 C31 Li3 -52.8(11) .
C41 Fe2 C31 Li3 116(3) .
C44 Fe2 C31 Li3 -178.9(11) .
C33 Fe2 C31 Li3 -18.9(10) .
C42 Fe2 C31 Li3 -111(2) .
C35 Fe2 C31 Li3 62.0(11) .
N32 Li3 C31 C35 -117.2(14) .
O305 Li3 C31 C35 129(2) .
O302 Li3 C31 C35 -9(2) .
C32 Li3 C31 C35 107.8(14) .
C33 Li3 C31 C35 74.5(11) .
C34 Li3 C31 C35 38.7(10) .
N32 Li3 C31 C32 135.0(11) .
O305 Li3 C31 C32 21.5(19) .
O302 Li3 C31 C32 -117(2) .
C35 Li3 C31 C32 -107.8(14) .
C33 Li3 C31 C32 -33.2(8) .
C34 Li3 C31 C32 -69.1(10) .
N32 Li3 C31 B3 5.6(12) .
O305 Li3 C31 B3 -108(2) .
O302 Li3 C31 B3 114(2) .
C32 Li3 C31 B3 -129.4(12) .
C35 Li3 C31 B3 122.8(15) .
C33 Li3 C31 B3 -162.7(12) .
C34 Li3 C31 B3 161.5(12) .
N32 Li3 C31 Fe2 -175.3(8) .
O305 Li3 C31 Fe2 71(2) .
O302 Li3 C31 Fe2 -67(3) .
C32 Li3 C31 Fe2 49.7(9) .
C35 Li3 C31 Fe2 -58.1(11) .
C33 Li3 C31 Fe2 16.5(9) .
C34 Li3 C31 Fe2 -19.4(9) .
C35 C31 C32 C33 1.8(16) .
B3 C31 C32 C33 172.0(17) .
Fe2 C31 C32 C33 -59.0(10) .
Li3 C31 C32 C33 74.0(13) .
C35 C31 C32 Fe2 60.8(10) .
B3 C31 C32 Fe2 -129.0(18) .
Li3 C31 C32 Fe2 133.0(8) .
C35 C31 C32 Li3 -72.2(12) .
B3 C31 C32 Li3 98.0(19) .
Fe2 C31 C32 Li3 -133.0(8) .
C43 Fe2 C32 C33 -120.6(16) .
C45 Fe2 C32 C33 175(4) .
C34 Fe2 C32 C33 38.4(12) .
C41 Fe2 C32 C33 -50.0(16) .
C44 Fe2 C32 C33 -163.5(13) .
C42 Fe2 C32 C33 -84.9(16) .
C31 Fe2 C32 C33 124.6(13) .
C35 Fe2 C32 C33 84.5(12) .
C43 Fe2 C32 C31 114.9(14) .
C45 Fe2 C32 C31 51(4) .
C34 Fe2 C32 C31 -86.2(11) .
C41 Fe2 C32 C31 -174.6(11) .
C44 Fe2 C32 C31 72.0(11) .
C33 Fe2 C32 C31 -124.6(13) .
C42 Fe2 C32 C31 150.5(14) .
C35 Fe2 C32 C31 -40.0(9) .
C43 Fe2 C32 Li3 168.8(15) .
C45 Fe2 C32 Li3 105(4) .
C34 Fe2 C32 Li3 -32.3(12) .
C41 Fe2 C32 Li3 -120.7(13) .
C44 Fe2 C32 Li3 125.8(13) .
C33 Fe2 C32 Li3 -70.7(14) .
C42 Fe2 C32 Li3 -155.6(15) .
C31 Fe2 C32 Li3 53.9(11) .
C35 Fe2 C32 Li3 13.8(11) .
N32 Li3 C32 C33 -164.5(14) .
O305 Li3 C32 C33 77.2(14) .
O302 Li3 C32 C33 -8(2) .
C31 Li3 C32 C33 -118.0(13) .
C35 Li3 C32 C33 -77.2(11) .
C34 Li3 C32 C33 -36.2(10) .
N32 Li3 C32 C31 -46.4(11) .
O305 Li3 C32 C31 -164.8(13) .
O302 Li3 C32 C31 110(2) .
C35 Li3 C32 C31 40.8(8) .
C33 Li3 C32 C31 118.0(13) .
C34 Li3 C32 C31 81.8(10) .
N32 Li3 C32 Fe2 -100.1(12) .
O305 Li3 C32 Fe2 141.5(10) .
O302 Li3 C32 Fe2 56(3) .
C31 Li3 C32 Fe2 -53.7(10) .
C35 Li3 C32 Fe2 -12.9(10) .
C33 Li3 C32 Fe2 64.3(11) .
C34 Li3 C32 Fe2 28.1(10) .
C31 C32 C33 C34 0.3(17) .
Fe2 C32 C33 C34 -58.4(10) .
Li3 C32 C33 C34 66.9(13) .
C31 C32 C33 Fe2 58.7(11) .
Li3 C32 C33 Fe2 125.3(8) .
C31 C32 C33 Li3 -66.6(12) .
Fe2 C32 C33 Li3 -125.3(8) .
C43 Fe2 C33 C34 -166.6(14) .
C45 Fe2 C33 C34 -62(2) .
C32 Fe2 C33 C34 116.6(16) .
C41 Fe2 C33 C34 -88.4(13) .
C44 Fe2 C33 C34 161(2) .
C42 Fe2 C33 C34 -132.0(13) .
C31 Fe2 C33 C34 80.7(12) .
C35 Fe2 C33 C34 36.9(11) .
C43 Fe2 C33 C32 76.9(14) .
C45 Fe2 C33 C32 -178.2(15) .
C34 Fe2 C33 C32 -116.6(16) .
C41 Fe2 C33 C32 155.0(9) .
C44 Fe2 C33 C32 44(3) .
C42 Fe2 C33 C32 111.4(11) .
C31 Fe2 C33 C32 -35.9(9) .
C35 Fe2 C33 C32 -79.7(11) .
C43 Fe2 C33 Li3 128.7(13) .
C45 Fe2 C33 Li3 -126.3(16) .
C34 Fe2 C33 Li3 -64.8(13) .
C32 Fe2 C33 Li3 51.8(10) .
C41 Fe2 C33 Li3 -153.2(8) .
C44 Fe2 C33 Li3 96(2) .
C42 Fe2 C33 Li3 163.2(10) .
C31 Fe2 C33 Li3 15.9(8) .
C35 Fe2 C33 Li3 -27.9(9) .
N32 Li3 C33 C34 -92(2) .
O305 Li3 C33 C34 140.0(15) .
O302 Li3 C33 C34 61.3(16) .
C31 Li3 C33 C34 -75.0(12) .
C32 Li3 C33 C34 -113.1(16) .
C35 Li3 C33 C34 -33.1(11) .
N32 Li3 C33 C32 21.5(19) .
O305 Li3 C33 C32 -106.9(14) .
O302 Li3 C33 C32 174.5(16) .
C31 Li3 C33 C32 38.1(9) .
C35 Li3 C33 C32 80.0(11) .
C34 Li3 C33 C32 113.1(16) .
N32 Li3 C33 Fe2 -32(2) .
O305 Li3 C33 Fe2 -160.5(11) .
O302 Li3 C33 Fe2 120.9(13) .
C31 Li3 C33 Fe2 -15.5(8) .
C32 Li3 C33 Fe2 -53.6(10) .
C35 Li3 C33 Fe2 26.4(8) .
C34 Li3 C33 Fe2 59.5(11) .
C32 C33 C34 C35 -2.4(18) .
Fe2 C33 C34 C35 -61.4(13) .
Li3 C33 C34 C35 57.0(14) .
C32 C33 C34 Fe2 59.0(11) .
Li3 C33 C34 Fe2 118.4(9) .
C32 C33 C34 Li3 -59.4(11) .
Fe2 C33 C34 Li3 -118.4(9) .
C43 Fe2 C34 C33 33(3) .
C45 Fe2 C34 C33 149.9(11) .
C32 Fe2 C34 C33 -39.0(10) .
C41 Fe2 C34 C33 109.6(11) .
C44 Fe2 C34 C33 -162.4(16) .
C42 Fe2 C34 C33 66.5(13) .
C31 Fe2 C34 C33 -84.9(11) .
C35 Fe2 C34 C33 -123.0(14) .
C43 Fe2 C34 C35 156(2) .
C45 Fe2 C34 C35 -87.1(11) .
C32 Fe2 C34 C35 84.0(9) .
C41 Fe2 C34 C35 -127.4(9) .
C44 Fe2 C34 C35 -39(2) .
C33 Fe2 C34 C35 123.0(14) .
C42 Fe2 C34 C35 -170.5(10) .
C31 Fe2 C34 C35 38.1(8) .
C43 Fe2 C34 Li3 99(2) .
C45 Fe2 C34 Li3 -144.4(11) .
C32 Fe2 C34 Li3 26.6(9) .
C41 Fe2 C34 Li3 175.3(10) .
C44 Fe2 C34 Li3 -96.7(18) .
C33 Fe2 C34 Li3 65.7(11) .
C42 Fe2 C34 Li3 132.2(11) .
C31 Fe2 C34 Li3 -19.2(9) .
C35 Fe2 C34 Li3 -57.4(11) .
N32 Li3 C34 C33 115(2) .
O305 Li3 C34 C33 -45.2(17) .
O302 Li3 C34 C33 -124.8(15) .
C31 Li3 C34 C33 83.9(12) .
C32 Li3 C34 C33 38.5(11) .
C35 Li3 C34 C33 124.6(15) .
N32 Li3 C34 C35 -9.5(17) .
O305 Li3 C34 C35 -169.9(17) .
O302 Li3 C34 C35 110.5(13) .
C31 Li3 C34 C35 -40.7(9) .
C32 Li3 C34 C35 -86.1(11) .
C33 Li3 C34 C35 -124.6(15) .
N32 Li3 C34 Fe2 50(2) .
O305 Li3 C34 Fe2 -110.0(15) .
O302 Li3 C34 Fe2 170.4(12) .
C31 Li3 C34 Fe2 19.2(10) .
C32 Li3 C34 Fe2 -26.2(9) .
C35 Li3 C34 Fe2 59.9(11) .
C33 Li3 C34 Fe2 -64.7(11) .
C32 C31 C35 C34 -3.0(15) .
B3 C31 C35 C34 -174.1(15) .
Fe2 C31 C35 C34 55.5(11) .
Li3 C31 C35 C34 -71.9(13) .
C32 C31 C35 Fe2 -58.5(9) .
B3 C31 C35 Fe2 130.4(16) .
Li3 C31 C35 Fe2 -127.4(9) .
C32 C31 C35 Li3 68.9(12) .
B3 C31 C35 Li3 -102.2(17) .
Fe2 C31 C35 Li3 127.4(9) .
C33 C34 C35 C31 3.6(19) .
Fe2 C34 C35 C31 -58.2(10) .
Li3 C34 C35 C31 64.2(12) .
C33 C34 C35 Fe2 61.8(13) .
Li3 C34 C35 Fe2 122.4(8) .
C33 C34 C35 Li3 -60.6(14) .
Fe2 C34 C35 Li3 -122.4(8) .
C43 Fe2 C35 C31 -41(3) .
C45 Fe2 C35 C31 -126.8(10) .
C34 Fe2 C35 C31 118.4(12) .
C32 Fe2 C35 C31 41.3(9) .
C41 Fe2 C35 C31 -165.7(10) .
C44 Fe2 C35 C31 -77.2(11) .
C33 Fe2 C35 C31 84.0(10) .
C42 Fe2 C35 C31 161(5) .
C43 Fe2 C35 C34 -159(2) .
C45 Fe2 C35 C34 114.9(10) .
C32 Fe2 C35 C34 -77.1(9) .
C41 Fe2 C35 C34 76.0(11) .
C44 Fe2 C35 C34 164.5(10) .
C33 Fe2 C35 C34 -34.3(8) .
C42 Fe2 C35 C34 43(6) .
C31 Fe2 C35 C34 -118.4(12) .
C43 Fe2 C35 Li3 -94(2) .
C45 Fe2 C35 Li3 179.5(10) .
C34 Fe2 C35 Li3 64.7(11) .
C32 Fe2 C35 Li3 -12.4(10) .
C41 Fe2 C35 Li3 140.6(10) .
C44 Fe2 C35 Li3 -130.9(10) .
C33 Fe2 C35 Li3 30.3(10) .
C42 Fe2 C35 Li3 108(5) .
C31 Fe2 C35 Li3 -53.7(11) .
N32 Li3 C35 C31 62.1(14) .
O305 Li3 C35 C31 -94(3) .
O302 Li3 C35 C31 173.9(16) .
C32 Li3 C35 C31 -42.4(10) .
C33 Li3 C35 C31 -80.8(11) .
C34 Li3 C35 C31 -110.5(14) .
N32 Li3 C35 C34 172.6(14) .
O305 Li3 C35 C34 17(3) .
O302 Li3 C35 C34 -75.6(14) .
C31 Li3 C35 C34 110.5(14) .
C32 Li3 C35 C34 68.1(10) .
C33 Li3 C35 C34 29.8(9) .
N32 Li3 C35 Fe2 116.1(12) .
O305 Li3 C35 Fe2 -40(3) .
O302 Li3 C35 Fe2 -132.1(12) .
C31 Li3 C35 Fe2 54.0(10) .
C32 Li3 C35 Fe2 11.6(9) .
C33 Li3 C35 Fe2 -26.7(9) .
C34 Li3 C35 Fe2 -56.5(11) .
C3A B3 N31 C39 -53(2) .
C3B B3 N31 C39 65(2) .
C31 B3 N31 C39 -174.1(14) .
C3A B3 N31 N32 126.4(16) .
C3B B3 N31 N32 -115.9(16) .
C31 B3 N31 N32 5.1(17) .
C39 N31 N32 C37 2.7(15) .
B3 N31 N32 C37 -176.6(12) .
C39 N31 N32 Li3 179.4(14) .
B3 N31 N32 Li3 0.0(18) .
O305 Li3 N32 N31 132.4(14) .
O302 Li3 N32 N31 -142.8(12) .
C31 Li3 N32 N31 -3.3(13) .
C32 Li3 N32 N31 22.0(16) .
C35 Li3 N32 N31 -33.5(15) .
C33 Li3 N32 N31 11(2) .
C34 Li3 N32 N31 -28(2) .
O305 Li3 N32 C37 -52(2) .
O302 Li3 N32 C37 32(2) .
C31 Li3 N32 C37 172.0(15) .
C32 Li3 N32 C37 -162.8(14) .
C35 Li3 N32 C37 141.7(15) .
C33 Li3 N32 C37 -174.1(15) .
C34 Li3 N32 C37 146.9(16) .
N31 N32 C37 C38 1.3(18) .
Li3 N32 C37 C38 -174.5(15) .
N32 C37 C38 C39 -5(2) .
N32 N31 C39 C38 -5.8(19) .
B3 N31 C39 C38 173.5(13) .
C37 C38 C39 N31 6(2) .
N32 Li3 O302 C301 58(3) .
O305 Li3 O302 C301 169(3) .
C31 Li3 O302 C301 -39(4) .
C32 Li3 O302 C301 -97(4) .
C35 Li3 O302 C301 -45(3) .
C33 Li3 O302 C301 -102(3) .
C34 Li3 O302 C301 -76(3) .
N32 Li3 O302 C303 -115.5(19) .
O305 Li3 O302 C303 -4.9(19) .
C31 Li3 O302 C303 147(2) .
C32 Li3 O302 C303 89(3) .
C35 Li3 O302 C303 141.4(18) .
C33 Li3 O302 C303 84.2(19) .
C34 Li3 O302 C303 109.8(18) .
C301 O302 C303 C304 147(4) .
Li3 O302 C303 C304 -39(4) .
O302 C303 C304 O305 61(3) .
C303 C304 O305 C306 105(3) .
C303 C304 O305 Li3 -61(3) .
N32 Li3 O305 C306 -19(4) .
O302 Li3 O305 C306 -125(4) .
C31 Li3 O305 C306 81(4) .
C32 Li3 O305 C306 94(4) .
C35 Li3 O305 C306 134(4) .
C33 Li3 O305 C306 124(4) .
C34 Li3 O305 C306 144(4) .
N32 Li3 O305 C304 144(3) .
O302 Li3 O305 C304 38(3) .
C31 Li3 O305 C304 -116(3) .
C32 Li3 O305 C304 -103(3) .
C35 Li3 O305 C304 -63(4) .
C33 Li3 O305 C304 -73(3) .
C34 Li3 O305 C304 -53(3) .
N41 B4 C41 C45 102.5(18) .
C4B B4 C41 C45 -19(2) .
C4A B4 C41 C45 -142(2) .
N41 B4 C41 C42 -67(2) .
C4B B4 C41 C42 171.4(17) .
C4A B4 C41 C42 48(3) .
N41 B4 C41 Fe2 -162.0(12) .
C4B B4 C41 Fe2 76.8(18) .
C4A B4 C41 Fe2 -47(2) .
N41 B4 C41 Li4 30.5(13) .
C4B B4 C41 Li4 -90.7(15) .
C4A B4 C41 Li4 145.6(18) .
C43 Fe2 C41 C45 -85.9(17) .
C34 Fe2 C41 C45 116.8(13) .
C32 Fe2 C41 C45 -167.1(13) .
C44 Fe2 C41 C45 -40.3(12) .
C33 Fe2 C41 C45 159.1(12) .
C42 Fe2 C41 C45 -116(2) .
C31 Fe2 C41 C45 29(3) .
C35 Fe2 C41 C45 72.6(13) .
C43 Fe2 C41 C42 30(2) .
C45 Fe2 C41 C42 116(2) .
C34 Fe2 C41 C42 -126.8(19) .
C32 Fe2 C41 C42 -51(2) .
C44 Fe2 C41 C42 76.1(19) .
C33 Fe2 C41 C42 -84.5(19) .
C31 Fe2 C41 C42 145(3) .
C35 Fe2 C41 C42 -171.0(19) .
C43 Fe2 C41 B4 150(2) .
C45 Fe2 C41 B4 -123.8(19) .
C34 Fe2 C41 B4 -7.0(18) .
C32 Fe2 C41 B4 69.2(19) .
C44 Fe2 C41 B4 -164.1(17) .
C33 Fe2 C41 B4 35.4(18) .
C42 Fe2 C41 B4 120(2) .
C31 Fe2 C41 B4 -95(3) .
C35 Fe2 C41 B4 -51.2(19) .
C43 Fe2 C41 Li4 -44.1(15) .
C45 Fe2 C41 Li4 41.8(12) .
C34 Fe2 C41 Li4 158.5(11) .
C32 Fe2 C41 Li4 -125.3(13) .
C44 Fe2 C41 Li4 1.4(11) .
C33 Fe2 C41 Li4 -159.1(11) .
C42 Fe2 C41 Li4 -74.6(19) .
C31 Fe2 C41 Li4 70(3) .
C35 Fe2 C41 Li4 114.3(10) .
O405 Li4 C41 C45 90(2) .
O402 Li4 C41 C45 -46.1(16) .
N42 Li4 C41 C45 -148.2(13) .
C44 Li4 C41 C45 41.0(11) .
C404 Li4 C41 C45 45(3) .
O405 Li4 C41 C42 -17(3) .
O402 Li4 C41 C42 -154(2) .
N42 Li4 C41 C42 104.0(17) .
C45 Li4 C41 C42 -107.7(19) .
C44 Li4 C41 C42 -66.8(16) .
C404 Li4 C41 C42 -63(3) .
O405 Li4 C41 B4 -143(2) .
O402 Li4 C41 B4 80.6(17) .
N42 Li4 C41 B4 -21.5(11) .
C45 Li4 C41 B4 126.7(15) .
C44 Li4 C41 B4 167.7(13) .
C404 Li4 C41 B4 172(2) .
O405 Li4 C41 Fe2 48(2) .
O402 Li4 C41 Fe2 -88.4(15) .
N42 Li4 C41 Fe2 169.5(9) .
C45 Li4 C41 Fe2 -42.2(11) .
C44 Li4 C41 Fe2 -1.3(10) .
C404 Li4 C41 Fe2 3(3) .
C45 C41 C42 C43 6(3) .
B4 C41 C42 C43 177.8(18) .
Fe2 C41 C42 C43 -53.9(18) .
Li4 C41 C42 C43 72(2) .
C45 C41 C42 Fe2 59.9(13) .
B4 C41 C42 Fe2 -128.2(15) .
Li4 C41 C42 Fe2 125.7(10) .
C45 Fe2 C42 C43 88(3) .
C34 Fe2 C42 C43 -159(2) .
C32 Fe2 C42 C43 -80(3) .
C41 Fe2 C42 C43 125(3) .
C44 Fe2 C42 C43 38(2) .
C33 Fe2 C42 C43 -122(2) .
C31 Fe2 C42 C43 -40(4) .
C35 Fe2 C42 C43 164(4) .
C43 Fe2 C42 C41 -125(3) .
C45 Fe2 C42 C41 -37.1(12) .
C34 Fe2 C42 C41 75.6(18) .
C32 Fe2 C42 C41 155.0(12) .
C44 Fe2 C42 C41 -86.8(15) .
C33 Fe2 C42 C41 113.0(15) .
C31 Fe2 C42 C41 -164.9(13) .
C35 Fe2 C42 C41 39(7) .
C41 C42 C43 C44 -9(3) .
Fe2 C42 C43 C44 -62.9(16) .
C41 C42 C43 Fe2 54.1(17) .
C45 Fe2 C43 C42 -77(2) .
C34 Fe2 C43 C42 49(4) .
C32 Fe2 C43 C42 114(2) .
C41 Fe2 C43 C42 -36.3(19) .
C44 Fe2 C43 C42 -123(3) .
C33 Fe2 C43 C42 73(2) .
C31 Fe2 C43 C42 157.9(18) .
C35 Fe2 C43 C42 -172.9(17) .
C45 Fe2 C43 C44 45.6(12) .
C34 Fe2 C43 C44 171.7(17) .
C32 Fe2 C43 C44 -123.7(11) .
C41 Fe2 C43 C44 86.5(13) .
C33 Fe2 C43 C44 -164.3(10) .
C42 Fe2 C43 C44 123(3) .
C31 Fe2 C43 C44 -79.4(13) .
C35 Fe2 C43 C44 -50(3) .
C42 C43 C44 C45 7(2) .
Fe2 C43 C44 C45 -58.9(10) .
C42 C43 C44 Fe2 66(2) .
C42 C43 C44 Li4 -52(2) .
Fe2 C43 C44 Li4 -117.8(8) .
C45 Fe2 C44 C43 -109.9(16) .
C34 Fe2 C44 C43 -171.8(18) .
C32 Fe2 C44 C43 75.8(14) .
C41 Fe2 C44 C43 -75.9(13) .
C33 Fe2 C44 C43 43(3) .
C42 Fe2 C44 C43 -31.4(11) .
C31 Fe2 C44 C43 117.2(13) .
C35 Fe2 C44 C43 158.7(13) .
C43 Fe2 C44 C45 109.9(16) .
C34 Fe2 C44 C45 -62(2) .
C32 Fe2 C44 C45 -174.4(10) .
C41 Fe2 C44 C45 34.0(10) .
C33 Fe2 C44 C45 153(2) .
C42 Fe2 C44 C45 78.5(11) .
C31 Fe2 C44 C45 -132.9(11) .
C35 Fe2 C44 C45 -91.4(12) .
C43 Fe2 C44 Li4 74.6(14) .
C45 Fe2 C44 Li4 -35.2(11) .
C34 Fe2 C44 Li4 -97.2(19) .
C32 Fe2 C44 Li4 150.4(9) .
C41 Fe2 C44 Li4 -1.2(9) .
C33 Fe2 C44 Li4 118(2) .
C42 Fe2 C44 Li4 43.3(10) .
C31 Fe2 C44 Li4 -168.1(9) .
C35 Fe2 C44 Li4 -126.6(10) .
O405 Li4 C44 C43 -87.6(15) .
O402 Li4 C44 C43 -172.8(16) .
N42 Li4 C44 C43 51(2) .
C45 Li4 C44 C43 98.8(17) .
C41 Li4 C44 C43 62.7(13) .
C404 Li4 C44 C43 -115.3(15) .
O405 Li4 C44 C45 173.6(16) .
O402 Li4 C44 C45 88.4(15) .
N42 Li4 C44 C45 -47.7(18) .
C41 Li4 C44 C45 -36.1(10) .
C404 Li4 C44 C45 145.9(15) .
O405 Li4 C44 Fe2 -149.1(12) .
O402 Li4 C44 Fe2 125.6(13) .
N42 Li4 C44 Fe2 -10(2) .
C45 Li4 C44 Fe2 37.3(12) .
C41 Li4 C44 Fe2 1.2(9) .
C404 Li4 C44 Fe2 -176.8(12) .
C42 C41 C45 C44 -1.1(18) .
B4 C41 C45 C44 -172.5(14) .
Fe2 C41 C45 C44 60.2(11) .
Li4 C41 C45 C44 -82.4(13) .
C42 C41 C45 Fe2 -61.3(12) .
B4 C41 C45 Fe2 127.3(15) .
Li4 C41 C45 Fe2 -142.5(8) .
C42 C41 C45 Li4 81.2(13) .
B4 C41 C45 Li4 -90.2(16) .
Fe2 C41 C45 Li4 142.5(8) .
C43 C44 C45 C41 -3.0(18) .
Fe2 C44 C45 C41 -62.4(12) .
Li4 C44 C45 C41 79.8(14) .
C43 C44 C45 Fe2 59.4(11) .
Li4 C44 C45 Fe2 142.2(11) .
C43 C44 C45 Li4 -82.8(14) .
Fe2 C44 C45 Li4 -142.2(11) .
C43 Fe2 C45 C41 77.9(15) .
C34 Fe2 C45 C41 -81.8(14) .
C32 Fe2 C45 C41 145(3) .
C44 Fe2 C45 C41 120.7(15) .
C33 Fe2 C45 C41 -41(2) .
C42 Fe2 C45 C41 40.6(14) .
C31 Fe2 C45 C41 -171.5(9) .
C35 Fe2 C45 C41 -128.1(11) .
C43 Fe2 C45 C44 -42.8(12) .
C34 Fe2 C45 C44 157.5(12) .
C32 Fe2 C45 C44 25(4) .
C41 Fe2 C45 C44 -120.7(15) .
C33 Fe2 C45 C44 -161.4(17) .
C42 Fe2 C45 C44 -80.2(14) .
C31 Fe2 C45 C44 67.8(13) .
C35 Fe2 C45 C44 111.2(11) .
C43 Fe2 C45 Li4 18.3(18) .
C34 Fe2 C45 Li4 -141.4(15) .
C32 Fe2 C45 Li4 86(4) .
C41 Fe2 C45 Li4 -59.6(16) .
C44 Fe2 C45 Li4 61.1(16) .
C33 Fe2 C45 Li4 -100(2) .
C42 Fe2 C45 Li4 -19.1(17) .
C31 Fe2 C45 Li4 128.9(15) .
C35 Fe2 C45 Li4 172.3(15) .
O405 Li4 C45 C41 -120.7(17) .
O402 Li4 C45 C41 144.6(12) .
N42 Li4 C45 C41 31.7(13) .
C44 Li4 C45 C41 -112.3(16) .
C404 Li4 C45 C41 -155.5(14) .
O405 Li4 C45 C44 -8(2) .
O402 Li4 C45 C44 -103.2(14) .
N42 Li4 C45 C44 144.0(14) .
C41 Li4 C45 C44 112.3(16) .
C404 Li4 C45 C44 -43.2(17) .
O405 Li4 C45 Fe2 -64(2) .
O402 Li4 C45 Fe2 -158.7(13) .
N42 Li4 C45 Fe2 88.4(16) .
C41 Li4 C45 Fe2 56.7(15) .
C44 Li4 C45 Fe2 -55.5(14) .
C404 Li4 C45 Fe2 -98.8(19) .
C4B B4 N41 N42 86.0(19) .
C4A B4 N41 N42 -153.9(17) .
C41 B4 N41 N42 -32.8(18) .
C4B B4 N41 C49 -81(2) .
C4A B4 N41 C49 40(2) .
C41 B4 N41 C49 160.6(17) .
C49 N41 N42 C47 -4(2) .
B4 N41 N42 C47 -173.2(14) .
C49 N41 N42 Li4 -176.8(14) .
B4 N41 N42 Li4 14(2) .
O405 Li4 N42 N41 146.4(14) .
O402 Li4 N42 N41 -121.3(15) .
C45 Li4 N42 N41 -9.9(17) .
C41 Li4 N42 N41 6.1(14) .
C44 Li4 N42 N41 16(2) .
C404 Li4 N42 N41 177.8(15) .
O405 Li4 N42 C47 -24(2) .
O402 Li4 N42 C47 69(2) .
C45 Li4 N42 C47 -179.8(15) .
C41 Li4 N42 C47 -163.8(16) .
C44 Li4 N42 C47 -154.2(16) .
C404 Li4 N42 C47 8(3) .
N41 N42 C47 C48 1(3) .
Li4 N42 C47 C48 172.5(19) .
N42 C47 C48 C49 2(3) .
N42 N41 C49 C48 6(3) .
B4 N41 C49 C48 174.5(18) .
C47 C48 C49 N41 -5(3) .
O405 Li4 O402 C403 11.4(16) .
N42 Li4 O402 C403 -108.1(16) .
C45 Li4 O402 C403 142.3(15) .
C41 Li4 O402 C403 164.8(16) .
C44 Li4 O402 C403 106.2(16) .
C404 Li4 O402 C403 19.4(14) .
O405 Li4 O402 C401 151.6(17) .
N42 Li4 O402 C401 32(2) .
C45 Li4 O402 C401 -77.4(19) .
C41 Li4 O402 C401 -55(2) .
C44 Li4 O402 C401 -113.6(17) .
C404 Li4 O402 C401 159.6(19) .
C401 O402 C403 C404 178(2) .
Li4 O402 C403 C404 -35(2) .
O402 C403 C404 O405 48(3) .
O402 C403 C404 Li4 23.2(16) .
O402 Li4 C404 O405 -163(2) .
N42 Li4 C404 O405 -78(2) .
C45 Li4 C404 O405 112(2) .
C41 Li4 C404 O405 85(3) .
C44 Li4 C404 O405 88.5(18) .
O405 Li4 C404 C403 142(3) .
O402 Li4 C404 C403 -20.3(15) .
N42 Li4 C404 C403 65(2) .
C45 Li4 C404 C403 -105.9(18) .
C41 Li4 C404 C403 -132(3) .
C44 Li4 C404 C403 -129.0(17) .
C403 C404 O405 C406 170(2) .
Li4 C404 O405 C406 -151(3) .
C403 C404 O405 Li4 -39(3) .
O402 Li4 O405 C404 14.5(18) .
N42 Li4 O405 C404 121.0(18) .
C45 Li4 O405 C404 -90(2) .
C41 Li4 O405 C404 -133(2) .
C44 Li4 O405 C404 -95.2(17) .
O402 Li4 O405 C406 163(2) .
N42 Li4 O405 C406 -90(2) .
C45 Li4 O405 C406 58(3) .
C41 Li4 O405 C406 16(3) .
C44 Li4 O405 C406 53(2) .
C404 Li4 O405 C406 149(3) .
N51 B5 C51 C55 88(2) .
C5A B5 C51 C55 -28(3) .
C5B B5 C51 C55 -159.1(19) .
N51 B5 C51 C52 -91(2) .
C5A B5 C51 C52 152.8(18) .
C5B B5 C51 C52 22(3) .
N51 B5 C51 Fe3 179.8(13) .
C5A B5 C51 Fe3 64(2) .
C5B B5 C51 Fe3 -67(2) .
N51 B5 C51 Li5 -1.3(19) .
C5A B5 C51 Li5 -117.2(17) .
C5B B5 C51 Li5 111.9(17) .
C55 Fe3 C51 C55 180.0 2
C52 Fe3 C51 C55 62.1(19) 2
C52 Fe3 C51 C55 -117.9(19) .
C53 Fe3 C51 C55 -83.0(16) .
C53 Fe3 C51 C55 97.0(16) 2
C54 Fe3 C51 C55 -34.1(16) .
C54 Fe3 C51 C55 145.9(16) 2
C51 Fe3 C51 C55 -40(2) 2
C55 Fe3 C51 C52 117.9(19) .
C55 Fe3 C51 C52 -62.1(19) 2
C52 Fe3 C51 C52 180.002(1) 2
C53 Fe3 C51 C52 34.9(12) .
C53 Fe3 C51 C52 -145.1(12) 2
C54 Fe3 C51 C52 83.8(13) .
C54 Fe3 C51 C52 -96.2(13) 2
C51 Fe3 C51 C52 78(2) 2
C55 Fe3 C51 B5 -123(2) .
C55 Fe3 C51 B5 57(2) 2
C52 Fe3 C51 B5 -61(2) 2
C52 Fe3 C51 B5 119(2) .
C53 Fe3 C51 B5 154(2) .
C53 Fe3 C51 B5 -26(2) 2
C54 Fe3 C51 B5 -157(2) .
C54 Fe3 C51 B5 23(2) 2
C51 Fe3 C51 B5 -163(2) 2
C55 Fe3 C51 Li5 57.9(17) .
C55 Fe3 C51 Li5 -122.1(17) 2
C52 Fe3 C51 Li5 120.0(14) 2
C52 Fe3 C51 Li5 -60.0(14) .
C53 Fe3 C51 Li5 -25.1(12) .
C53 Fe3 C51 Li5 154.9(12) 2
C54 Fe3 C51 Li5 23.8(12) .
C54 Fe3 C51 Li5 -156.2(12) 2
C51 Fe3 C51 Li5 18(2) 2
N52 Li5 C51 C55 -128.1(18) .
O502 Li5 C51 C55 -20(3) .
O505 Li5 C51 C55 121(2) .
C52 Li5 C51 C55 105.4(19) .
C54 Li5 C51 C55 30.8(16) .
C503 Li5 C51 C55 -1(7) .
N52 Li5 C51 C52 126.5(13) .
O502 Li5 C51 C52 -126(3) .
O505 Li5 C51 C52 15(2) .
C55 Li5 C51 C52 -105.4(19) .
C54 Li5 C51 C52 -74.7(13) .
C503 Li5 C51 C52 -106(7) .
N52 Li5 C51 B5 0.7(15) .
O502 Li5 C51 B5 108(3) .
O505 Li5 C51 B5 -111(2) .
C55 Li5 C51 B5 129(2) .
C52 Li5 C51 B5 -125.8(17) .
C54 Li5 C51 B5 159.6(17) .
C503 Li5 C51 B5 128(6) .
N52 Li5 C51 Fe3 179.8(11) .
O502 Li5 C51 Fe3 -73(3) .
O505 Li5 C51 Fe3 68(2) .
C55 Li5 C51 Fe3 -52.1(15) .
C52 Li5 C51 Fe3 53.3(11) .
C54 Li5 C51 Fe3 -21.4(12) .
C503 Li5 C51 Fe3 -53(7) .
C55 C51 C52 C53 -3(2) .
B5 C51 C52 C53 176.6(18) .
Fe3 C51 C52 C53 -57.7(14) .
Li5 C51 C52 C53 71.2(17) .
C55 C51 C52 Fe3 55.2(12) .
B5 C51 C52 Fe3 -125.7(18) .
Li5 C51 C52 Fe3 129.0(9) .
C55 C51 C52 Li5 -73.8(13) .
B5 C51 C52 Li5 105.3(19) .
Fe3 C51 C52 Li5 -129.0(9) .
C55 Fe3 C52 C51 -37.0(12) .
C55 Fe3 C52 C51 143.0(12) 2
C52 Fe3 C52 C51 76(3) 2
C53 Fe3 C52 C51 -125.6(18) .
C53 Fe3 C52 C51 54.4(18) 2
C54 Fe3 C52 C51 -78.1(13) .
C54 Fe3 C52 C51 101.9(13) 2
C51 Fe3 C52 C51 180.0 2
C55 Fe3 C52 C53 88.7(16) .
C55 Fe3 C52 C53 -91.3(16) 2
C52 Fe3 C52 C53 -159(3) 2
C53 Fe3 C52 C53 180.0 2
C54 Fe3 C52 C53 47.5(15) .
C54 Fe3 C52 C53 -132.5(15) 2
C51 Fe3 C52 C53 -54.4(18) 2
C51 Fe3 C52 C53 125.6(18) .
C55 Fe3 C52 Li5 17.1(14) .
C55 Fe3 C52 Li5 -162.9(14) 2
C52 Fe3 C52 Li5 130(3) 2
C53 Fe3 C52 Li5 -71.5(16) .
C53 Fe3 C52 Li5 108.5(16) 2
C54 Fe3 C52 Li5 -24.1(14) .
C54 Fe3 C52 Li5 155.9(14) 2
C51 Fe3 C52 Li5 -125.9(13) 2
C51 Fe3 C52 Li5 54.1(13) .
N52 Li5 C52 C51 -52.3(13) .
O502 Li5 C52 C51 99(3) .
O505 Li5 C52 C51 -168.5(15) .
C55 Li5 C52 C51 41.2(12) .
C54 Li5 C52 C51 79.7(12) .
C503 Li5 C52 C51 151(2) .
N52 Li5 C52 C53 -173.1(17) .
O502 Li5 C52 C53 -21(3) .
O505 Li5 C52 C53 70.7(16) .
C51 Li5 C52 C53 -120.8(17) .
C55 Li5 C52 C53 -79.6(15) .
C54 Li5 C52 C53 -41.1(12) .
C503 Li5 C52 C53 30(3) .
N52 Li5 C52 Fe3 -109.6(14) .
O502 Li5 C52 Fe3 42(4) .
O505 Li5 C52 Fe3 134.2(13) .
C51 Li5 C52 Fe3 -57.2(12) .
C55 Li5 C52 Fe3 -16.0(13) .
C54 Li5 C52 Fe3 22.5(12) .
C503 Li5 C52 Fe3 94(3) .
C51 C52 C53 C54 -3(2) .
Fe3 C52 C53 C54 -63.5(11) .
Li5 C52 C53 C54 58.4(14) .
C51 C52 C53 Fe3 60.1(14) .
Li5 C52 C53 Fe3 122.0(11) .
C55 Fe3 C53 C52 -74.5(14) .
C55 Fe3 C53 C52 105.5(14) 2
C52 Fe3 C53 C52 180.0 2
C53 Fe3 C53 C52 40(5) 2
C54 Fe3 C53 C52 -107.6(19) .
C54 Fe3 C53 C52 72.4(19) 2
C51 Fe3 C53 C52 146.1(12) 2
C51 Fe3 C53 C52 -33.9(12) .
C55 Fe3 C53 C54 33.1(11) .
C55 Fe3 C53 C54 -146.9(11) 2
C52 Fe3 C53 C54 -72.4(19) 2
C52 Fe3 C53 C54 107.6(19) .
C53 Fe3 C53 C54 147(5) 2
C54 Fe3 C53 C54 180.0 2
C51 Fe3 C53 C54 -106.3(13) 2
C51 Fe3 C53 C54 73.7(13) .
C52 C53 C54 C55 9(2) .
Fe3 C53 C54 C55 -54.6(14) .
C52 C53 C54 Fe3 63.1(12) .
C52 C53 C54 Li5 -58.4(14) .
Fe3 C53 C54 Li5 -121.5(10) .
C55 Fe3 C54 C55 180.000(1) 2
C52 Fe3 C54 C55 -101.0(14) 2
C52 Fe3 C54 C55 79.0(14) .
C53 Fe3 C54 C55 122.4(17) .
C53 Fe3 C54 C55 -57.6(17) 2
C54 Fe3 C54 C55 -178(4) 2
C51 Fe3 C54 C55 -145.4(11) 2
C51 Fe3 C54 C55 34.6(11) .
C55 Fe3 C54 C53 -122.4(17) .
C55 Fe3 C54 C53 57.6(17) 2
C52 Fe3 C54 C53 136.5(12) 2
C52 Fe3 C54 C53 -43.5(12) .
C53 Fe3 C54 C53 180.001(1) 2
C54 Fe3 C54 C53 60(4) 2
C51 Fe3 C54 C53 92.2(11) 2
C51 Fe3 C54 C53 -87.8(11) .
C55 Fe3 C54 Li5 -55.9(14) .
C55 Fe3 C54 Li5 124.1(14) 2
C52 Fe3 C54 Li5 -156.9(13) 2
C52 Fe3 C54 Li5 23.1(13) .
C53 Fe3 C54 Li5 66.6(13) .
C53 Fe3 C54 Li5 -113.4(13) 2
C54 Fe3 C54 Li5 126(5) 2
C51 Fe3 C54 Li5 158.7(12) 2
C51 Fe3 C54 Li5 -21.3(12) .
N52 Li5 C54 C55 -6(2) .
O502 Li5 C54 C55 115.8(19) .
O505 Li5 C54 C55 -158(2) .
C51 Li5 C54 C55 -32.8(14) .
C52 Li5 C54 C55 -74.8(16) .
C503 Li5 C54 C55 138(2) .
N52 Li5 C54 C53 105(2) .
O502 Li5 C54 C53 -132.5(15) .
O505 Li5 C54 C53 -46.7(16) .
C51 Li5 C54 C53 78.8(11) .
C55 Li5 C54 C53 111.7(18) .
C52 Li5 C54 C53 36.8(11) .
C503 Li5 C54 C53 -110.0(17) .
N52 Li5 C54 Fe3 47(3) .
O502 Li5 C54 Fe3 169.6(14) .
O505 Li5 C54 Fe3 -104.6(16) .
C51 Li5 C54 Fe3 21.0(12) .
C55 Li5 C54 Fe3 53.9(14) .
C52 Li5 C54 Fe3 -21.0(12) .
C503 Li5 C54 Fe3 -167.8(15) .
C53 C54 C55 C51 -12(3) .
Fe3 C54 C55 C51 -65.4(17) .
Li5 C54 C55 C51 61.4(17) .
C53 C54 C55 Fe3 53.4(14) .
Li5 C54 C55 Fe3 126.8(11) .
C53 C54 C55 Li5 -73.4(16) .
Fe3 C54 C55 Li5 -126.8(11) .
C52 C51 C55 C54 9(2) .
B5 C51 C55 C54 -170(2) .
Fe3 C51 C55 C54 64.5(18) .
Li5 C51 C55 C54 -66(2) .
C52 C51 C55 Fe3 -55.1(13) .
B5 C51 C55 Fe3 125.8(19) .
Li5 C51 C55 Fe3 -130.1(13) .
C52 C51 C55 Li5 75.0(14) .
B5 C51 C55 Li5 -104(2) .
Fe3 C51 C55 Li5 130.1(13) .
C55 Fe3 C55 C54 -169(2) 2
C52 Fe3 C55 C54 95.6(15) 2
C52 Fe3 C55 C54 -84.4(15) .
C53 Fe3 C55 C54 -39.6(12) .
C53 Fe3 C55 C54 140.4(12) 2
C54 Fe3 C55 C54 180.0 2
C51 Fe3 C55 C54 56(2) 2
C51 Fe3 C55 C54 -124(2) .
C55 Fe3 C55 C51 -46(2) 2
C52 Fe3 C55 C51 -140.9(12) 2
C52 Fe3 C55 C51 39.1(12) .
C53 Fe3 C55 C51 83.9(13) .
C53 Fe3 C55 C51 -96.1(13) 2
C54 Fe3 C55 C51 124(2) .
C54 Fe3 C55 C51 -56(2) 2
C51 Fe3 C55 C51 180.0 2
C55 Fe3 C55 Li5 -103(2) 2
C52 Fe3 C55 Li5 161.8(13) 2
C52 Fe3 C55 Li5 -18.3(13) .
C53 Fe3 C55 Li5 26.6(14) .
C53 Fe3 C55 Li5 -153.4(14) 2
C54 Fe3 C55 Li5 66.2(19) .
C54 Fe3 C55 Li5 -113.8(19) 2
C51 Fe3 C55 Li5 122.7(13) 2
C51 Fe3 C55 Li5 -57.3(13) .
N52 Li5 C55 C54 174.9(19) .
O502 Li5 C55 C54 -70(2) .
O505 Li5 C55 C54 32(3) .
C51 Li5 C55 C54 124(2) .
C52 Li5 C55 C54 80.9(18) .
C503 Li5 C55 C54 -56(3) .
N52 Li5 C55 C51 50.8(18) .
O502 Li5 C55 C51 166(2) .
O505 Li5 C55 C51 -92(3) .
C52 Li5 C55 C51 -43.2(12) .
C54 Li5 C55 C51 -124(2) .
C503 Li5 C55 C51 180(2) .
N52 Li5 C55 Fe3 110.7(17) .
O502 Li5 C55 Fe3 -134.1(15) .
O505 Li5 C55 Fe3 -33(3) .
C51 Li5 C55 Fe3 60.0(14) .
C52 Li5 C55 Fe3 16.8(12) .
C54 Li5 C55 Fe3 -64.2(19) .
C503 Li5 C55 Fe3 -120(2) .
C51 B5 N51 C59 180(2) .
C5A B5 N51 C59 -62(3) .
C5B B5 N51 C59 64(3) .
C51 B5 N51 N52 2(2) .
C5A B5 N51 N52 119.8(18) .
C5B B5 N51 N52 -114.3(18) .
C59 N51 N52 C57 3(2) .
B5 N51 N52 C57 -178.9(15) .
C59 N51 N52 Li5 -180(2) .
B5 N51 N52 Li5 -1(3) .
O502 Li5 N52 N51 -136.9(18) .
O505 Li5 N52 N51 130.0(18) .
C51 Li5 N52 N51 0.2(19) .
C55 Li5 N52 N51 -25(2) .
C52 Li5 N52 N51 27(2) .
C54 Li5 N52 N51 -22(3) .
C503 Li5 N52 N51 -166.3(16) .
O502 Li5 N52 C57 40(3) .
O505 Li5 N52 C57 -53(3) .
C51 Li5 N52 C57 177.3(19) .
C55 Li5 N52 C57 152.3(18) .
C52 Li5 N52 C57 -156.0(18) .
C54 Li5 N52 C57 156(2) .
C503 Li5 N52 C57 11(3) .
N51 N52 C57 C58 -7(2) .
Li5 N52 C57 C58 175.0(18) .
N52 C57 C58 C59 11(3) .
C57 C58 C59 N51 -8(3) .
N52 N51 C59 C58 3(3) .
B5 N51 C59 C58 -175.3(19) .
N52 Li5 O502 C503 -97(3) .
O505 Li5 O502 C503 17(2) .
C51 Li5 O502 C503 168(3) .
C55 Li5 O502 C503 157(2) .
C52 Li5 O502 C503 113(3) .
C54 Li5 O502 C503 129(2) .
N52 Li5 O502 C501 49(3) .
O505 Li5 O502 C501 163(2) .
C51 Li5 O502 C501 -45(4) .
C55 Li5 O502 C501 -56(3) .
C52 Li5 O502 C501 -100(4) .
C54 Li5 O502 C501 -85(3) .
C503 Li5 O502 C501 146(3) .
C501 O502 C503 C504 -175(4) .
Li5 O502 C503 C504 -31(5) .
C501 O502 C503 Li5 -144(3) .
N52 Li5 C503 C504 -114(4) .
O502 Li5 C503 C504 152(5) .
O505 Li5 C503 C504 -8(3) .
C51 Li5 C503 C504 123(7) .
C55 Li5 C503 C504 122(4) .
C52 Li5 C503 C504 41(4) .
C54 Li5 C503 C504 96(4) .
N52 Li5 C503 O502 94(2) .
O505 Li5 C503 O502 -160(3) .
C51 Li5 C503 O502 -29(7) .
C55 Li5 C503 O502 -30(3) .
C52 Li5 C503 O502 -111(3) .
C54 Li5 C503 O502 -57(3) .
O502 C503 C504 O505 30(7) .
Li5 C503 C504 O505 11(4) .
C503 C504 O505 C506 -165(4) .
C503 C504 O505 Li5 -14(6) .
N52 Li5 O505 C506 -106(3) .
O502 Li5 O505 C506 143(2) .
C51 Li5 O505 C506 -12(3) .
C55 Li5 O505 C506 33(4) .
C52 Li5 O505 C506 -4(2) .
C54 Li5 O505 C506 50(3) .
C503 Li5 O505 C506 152(2) .
N52 Li5 O505 C504 107(3) .
O502 Li5 O505 C504 -3(2) .
C51 Li5 O505 C504 -158(3) .
C55 Li5 O505 C504 -113(3) .
C52 Li5 O505 C504 -150(2) .
C54 Li5 O505 C504 -97(2) .
C503 Li5 O505 C504 6(2) .
C6B B6 C61 C65 30(3) .
N61 B6 C61 C65 -87(3) .
C6A B6 C61 C65 161(3) .
C6B B6 C61 C62 -170.3(19) .
N61 B6 C61 C62 73(2) .
C6A B6 C61 C62 -39(3) .
C6B B6 C61 Fe4 -72(2) .
N61 B6 C61 Fe4 170.4(14) .
C6A B6 C61 Fe4 59(3) .
C6B B6 C61 Li6 93.4(18) .
N61 B6 C61 Li6 -23.8(16) .
C6A B6 C61 Li6 -135(2) .
C65 Fe4 C61 C65 180.001(3) 2_756
C63 Fe4 C61 C65 74(3) .
C63 Fe4 C61 C65 -106(3) 2_756
C61 Fe4 C61 C65 -160(21) 2_756
C62 Fe4 C61 C65 112(3) .
C62 Fe4 C61 C65 -68(3) 2_756
C64 Fe4 C61 C65 33(2) .
C64 Fe4 C61 C65 -147(2) 2_756
C65 Fe4 C61 C62 68(3) 2_756
C63 Fe4 C61 C62 -38(3) .
C63 Fe4 C61 C62 142(3) 2_756
C61 Fe4 C61 C62 88(22) 2_756
C62 Fe4 C61 C62 179.997(1) 2_756
C64 Fe4 C61 C62 -80(3) .
C64 Fe4 C61 C62 100(3) 2_756
C65 Fe4 C61 B6 -50(3) 2_756
C63 Fe4 C61 B6 -156(3) .
C63 Fe4 C61 B6 24(3) 2_756
C61 Fe4 C61 B6 -30(21) 2_756
C62 Fe4 C61 B6 -118(3) .
C62 Fe4 C61 B6 62(3) 2_756
C64 Fe4 C61 B6 163(2) .
C64 Fe4 C61 B6 -17(2) 2_756
C65 Fe4 C61 Li6 147(2) 2_756
C63 Fe4 C61 Li6 41(2) .
C63 Fe4 C61 Li6 -139(2) 2_756
C61 Fe4 C61 Li6 168(21) 2_756
C62 Fe4 C61 Li6 80(3) .
C62 Fe4 C61 Li6 -100(3) 2_756
C64 Fe4 C61 Li6 -0.4(19) .
C64 Fe4 C61 Li6 179.6(19) 2_756
N62 Li6 C61 C65 152(2) .
O602 Li6 C61 C65 34(3) .
O605 Li6 C61 C65 -87(3) .
N62 Li6 C61 C62 -103(3) .
O602 Li6 C61 C62 139(3) .
O605 Li6 C61 C62 18(3) .
N62 Li6 C61 B6 18.6(15) .
O602 Li6 C61 B6 -100(2) .
O605 Li6 C61 B6 139(2) .
N62 Li6 C61 Fe4 -173.6(11) .
O602 Li6 C61 Fe4 68(2) .
O605 Li6 C61 Fe4 -53(3) .
C65 C61 C62 C63 -10(2) .
B6 C61 C62 C63 -174.7(16) .
Fe4 C61 C62 C63 52.5(14) .
Li6 C61 C62 C63 -73.6(18) .
C65 C61 C62 Fe4 -62.1(16) .
B6 C61 C62 Fe4 132.8(15) .
Li6 C61 C62 Fe4 -126.1(14) .
C65 Fe4 C62 C61 -140.7(15) 2_756
C63 Fe4 C62 C61 119(4) .
C63 Fe4 C62 C61 -61(4) 2_756
C61 Fe4 C62 C61 180.003(1) 2_756
C62 Fe4 C62 C61 -102(24) 2_756
C64 Fe4 C62 C61 89(2) .
C64 Fe4 C62 C61 -91(2) 2_756
C65 Fe4 C62 C63 100(3) 2_756
C63 Fe4 C62 C63 180.001(5) 2_756
C61 Fe4 C62 C63 61(4) 2_756
C61 Fe4 C62 C63 -119(4) .
C62 Fe4 C62 C63 139(33) 2_756
C64 Fe4 C62 C63 -31(3) .
C64 Fe4 C62 C63 149(3) 2_756
C61 C62 C63 C64 11(3) .
Fe4 C62 C63 C64 65(3) .
C61 C62 C63 Fe4 -54.3(16) .
C65 Fe4 C63 C64 127(2) 2_756
C63 Fe4 C63 C64 34(25) 2_756
C61 Fe4 C63 C64 86(2) 2_756
C61 Fe4 C63 C64 -94(2) .
C62 Fe4 C63 C64 -131(3) .
C62 Fe4 C63 C64 49(3) 2_756
C64 Fe4 C63 C64 180.001(3) 2_756
C65 Fe4 C63 C62 -102.1(19) 2_756
C63 Fe4 C63 C62 165(25) 2_756
C61 Fe4 C63 C62 -142.9(18) 2_756
C61 Fe4 C63 C62 37.1(18) .
C62 Fe4 C63 C62 180.002(6) 2_756
C64 Fe4 C63 C62 131(3) .
C64 Fe4 C63 C62 -49(3) 2_756
C62 C63 C64 C65 -5(3) .
Fe4 C63 C64 C65 57.9(14) .
C62 C63 C64 Fe4 -63(2) .
C65 Fe4 C64 C63 -80(2) 2_756
C63 Fe4 C64 C63 180.002(5) 2_756
C61 Fe4 C64 C63 -106.8(16) 2_756
C61 Fe4 C64 C63 73.2(16) .
C62 Fe4 C64 C63 31.6(15) .
C62 Fe4 C64 C63 -148.4(15) 2_756
C64 Fe4 C64 C63 130(18) 2_756
C65 Fe4 C64 C65 179.997(4) 2_756
C63 Fe4 C64 C65 -100(2) .
C63 Fe4 C64 C65 80(2) 2_756
C61 Fe4 C64 C65 153.2(18) 2_756
C61 Fe4 C64 C65 -26.8(18) .
C62 Fe4 C64 C65 -68.3(17) .
C62 Fe4 C64 C65 111.7(17) 2_756
C64 Fe4 C64 C65 30(19) 2_756
C62 C61 C65 C64 8(3) .
B6 C61 C65 C64 171(2) .
Fe4 C61 C65 C64 -58(2) .
Li6 C61 C65 C64 93(3) .
C63 C64 C65 C61 -2(3) .
Fe4 C64 C65 C61 58(2) .
C61 B6 N61 N62 25(2) .
C6B B6 N61 N62 -95.7(18) .
C6A B6 N61 N62 141(2) .
C61 B6 N61 C69 -159.0(17) .
C6B B6 N61 C69 81(2) .
C6A B6 N61 C69 -43(3) .
C69 N61 N62 C67 0.7(19) .
B6 N61 N62 C67 177.4(13) .
C69 N61 N62 Li6 176.9(17) .
B6 N61 N62 Li6 -6(2) .
O602 Li6 N62 C67 -62(3) .
O605 Li6 N62 C67 36(3) .
C61 Li6 N62 C67 167.1(19) .
O602 Li6 N62 N61 123.1(19) .
O605 Li6 N62 N61 -138.4(17) .
C61 Li6 N62 N61 -7.7(18) .
N61 N62 C67 C68 -3(2) .
Li6 N62 C67 C68 -178(2) .
N62 C67 C68 C69 4(3) .
N62 N61 C69 C68 2(2) .
B6 N61 C69 C68 -174.9(16) .
C67 C68 C69 N61 -3(2) .
N62 Li6 O602 C603 96(2) .
O605 Li6 O602 C603 -23.3(17) .
C61 Li6 O602 C603 -162.0(19) .
N62 Li6 O602 C601 -28(3) .
O605 Li6 O602 C601 -147.5(17) .
C61 Li6 O602 C601 74(2) .
C601 O602 C603 C604 177.5(17) .
Li6 O602 C603 C604 50(2) .
O602 C603 C604 O605 -58(2) .
C603 C604 O605 C606 -176(2) .
C603 C604 O605 Li6 38.0(17) .
N62 Li6 O605 C606 95(3) .
O602 Li6 O605 C606 -146(3) .
C61 Li6 O605 C606 -8(4) .
N62 Li6 O605 C604 -128.9(19) .
O602 Li6 O605 C604 -10.8(15) .
C61 Li6 O605 C604 128(2) .
